data_7002684
loop_
_publ_author_name
'Tidmarsh, Ian S.'
'Batchelor, Luke J.'
'Scales, Emma'
'Laye, Rebecca H.'
'Sorace, Lorenzo'
'Caneschi, Andrea'
'Schnack, J\"urgen'
'McInnes, Eric J. L.'

_publ_section_title
;
 Tri-, tetra- and octa-metallic vanadium(III) clusters from new, simple
 starting materials: interplay of exchange and anisotropy effects
;
_journal_issue 43
_journal_name_full 'Dalton Transactions'
_journal_page_first 9402
_journal_page_last 9409
_journal_paper_doi 10.1039/b911586b
_journal_year 2009
_chemical_formula_moiety '[V4Cl6(thme)2(t-bu-bipy)3]4MeCNH2O'
_chemical_formula_sum 'C72 H104 Cl6 N10 O7 V4'
_chemical_formula_weight 1638.11
_chemical_name_systematic
;
?
;
_space_group_IT_number 2
_symmetry_cell_setting triclinic
_symmetry_space_group_name_Hall '-P 1'
_symmetry_space_group_name_H-M 'P -1'
_atom_sites_solution_hydrogens geom
_atom_sites_solution_primary direct
_atom_sites_solution_secondary difmap
_audit_creation_method SHELXL-97
_cell_angle_alpha 119.051(4)
_cell_angle_beta 92.253(3)
_cell_angle_gamma 104.919(3)
_cell_formula_units_Z 2
_cell_length_a 14.0160(5)
_cell_length_b 19.1213(8)
_cell_length_c 19.4392(8)
_cell_measurement_reflns_used 8440
_cell_measurement_temperature 100(2)
_cell_measurement_theta_max 28.5297
_cell_measurement_theta_min 2.5707
_cell_volume 4316.7(4)
_computing_cell_refinement
;
CrysAlis RED, Oxford Diffraction Ltd.,
Version 1.171.32.29 (release 10-06-2008 CrysAlis171 .NET)
(compiled Jun 10 2008,16:49:55)
;
_computing_data_collection
;
CrysAlis CCD, Oxford Diffraction Ltd.,
Version 1.171.32.24 (release 21-04-2008 CrysAlis171 .NET)
(compiled Apr 21 2008,18:23:10)
;
_computing_data_reduction
;
CrysAlis RED, Oxford Diffraction Ltd.,
Version 1.171.32.29 (release 10-06-2008 CrysAlis171 .NET)
(compiled Jun 10 2008,16:49:55)
;
_computing_molecular_graphics 'SHELXL-97 (Sheldrick, 1997)'
_computing_publication_material 'SHELXL-97 (Sheldrick, 1997)'
_computing_structure_refinement 'SHELXL-97 (Sheldrick, 1997)'
_computing_structure_solution 'SHELXS-97 (Sheldrick, 1990)'
_diffrn_ambient_temperature 100(2)
_diffrn_detector_area_resol_mean 8.336
_diffrn_measured_fraction_theta_full 0.969
_diffrn_measured_fraction_theta_max 0.969
_diffrn_measurement_device_type 'Oxford Diffraction XCalibur 2'
_diffrn_measurement_method 'phi and omega'
_diffrn_radiation_monochromator graphite
_diffrn_radiation_source 'Enhance (Mo) X-ray Source'
_diffrn_radiation_type MoK\a
_diffrn_radiation_wavelength 0.71073
_diffrn_reflns_av_R_equivalents 0.0534
_diffrn_reflns_av_sigmaI/netI 0.1401
_diffrn_reflns_limit_h_max 16
_diffrn_reflns_limit_h_min -16
_diffrn_reflns_limit_k_max 22
_diffrn_reflns_limit_k_min -22
_diffrn_reflns_limit_l_max 23
_diffrn_reflns_limit_l_min -21
_diffrn_reflns_number 25458
_diffrn_reflns_theta_full 25.03
_diffrn_reflns_theta_max 25.03
_diffrn_reflns_theta_min 2.57
_exptl_absorpt_coefficient_mu 0.657
_exptl_absorpt_correction_T_max 0.8798
_exptl_absorpt_correction_T_min 0.7347
_exptl_absorpt_correction_type multi-scan
_exptl_crystal_colour BROWN
_exptl_crystal_density_diffrn 1.260
_exptl_crystal_density_method 'not measured'
_exptl_crystal_description BLOCK
_exptl_crystal_F_000 1712
_exptl_crystal_size_max 0.50
_exptl_crystal_size_mid 0.30
_exptl_crystal_size_min 0.20
_refine_diff_density_max 0.879
_refine_diff_density_min -0.804
_refine_diff_density_rms 0.082
_refine_ls_extinction_method none
_refine_ls_goodness_of_fit_ref 0.885
_refine_ls_hydrogen_treatment mixed
_refine_ls_matrix_type full
_refine_ls_number_parameters 886
_refine_ls_number_reflns 14776
_refine_ls_number_restraints 65
_refine_ls_restrained_S_all 0.905
_refine_ls_R_factor_all 0.1079
_refine_ls_R_factor_gt 0.0498
_refine_ls_shift/su_max 0.001
_refine_ls_shift/su_mean 0.000
_refine_ls_structure_factor_coef Fsqd
_refine_ls_weighting_details 'calc w=1/[\s^2^(Fo^2^)+(0.0474P)^2^+0.0000P] where P=(Fo^2^+2Fc^2^)/3'
_refine_ls_weighting_scheme calc
_refine_ls_wR_factor_gt 0.1150
_refine_ls_wR_factor_ref 0.1249
_reflns_number_gt 7686
_reflns_number_total 14776
_reflns_threshold_expression >2sigma(I)
_cod_data_source_file b911586b.txt
_cod_data_source_block platon
_cod_depositor_comments
;
The following automatic conversions were performed:
'_symmetry_cell_setting' value 'TRICLINIC' changed to 'triclinic'
according to '/home/saulius/struct/CIF-dictionaries/cif_core.dic'
dictionary named 'cif_core.dic' version 2.4.1 from 2010-06-29.

Automatic conversion script
Id: cif_fix_enum 1527 2010-12-29 10:47:43Z saulius 
;
_cod_original_cell_volume 4316.7(3)
_cod_original_sg_symbol_H-M P-1
_cod_database_code 7002684

loop_
_symmetry_equiv_pos_as_xyz
'x, y, z'
'-x, -y, -z'

loop_
_atom_site_label
_atom_site_type_symbol
_atom_site_fract_x
_atom_site_fract_y
_atom_site_fract_z
_atom_site_U_iso_or_equiv
_atom_site_adp_type
_atom_site_occupancy
_atom_site_symmetry_multiplicity
_atom_site_calc_flag
_atom_site_refinement_flags
_atom_site_disorder_assembly
_atom_site_disorder_group
C1 C 0.6749(4) 0.9654(2) 0.2313(3) 0.0205(11) Uani 1 1 d . . .
H1A H 0.7078 1.0045 0.2884 0.025 Uiso 1 1 calc R . .
H1B H 0.6985 0.9941 0.2015 0.025 Uiso 1 1 calc R . .
C2 C 0.6699(3) 0.8278(2) 0.1076(2) 0.0190(11) Uani 1 1 d . . .
H2A H 0.7002 0.8582 0.0807 0.023 Uiso 1 1 calc R . .
H2B H 0.6936 0.7782 0.0893 0.023 Uiso 1 1 calc R . .
C3 C 0.6738(3) 0.8393(3) 0.2444(3) 0.0208(11) Uani 1 1 d . . .
H3A H 0.7053 0.7942 0.2281 0.025 Uiso 1 1 calc R . .
H3B H 0.6985 0.8793 0.3026 0.025 Uiso 1 1 calc R . .
C4 C 0.7075(4) 0.8864(3) 0.1991(3) 0.0202(11) Uani 1 1 d . . .
C5 C 0.8229(3) 0.9156(3) 0.2153(3) 0.0243(12) Uani 1 1 d . . .
H5A H 0.8488 0.9506 0.2733 0.036 Uiso 1 1 calc R . .
H5B H 0.8473 0.9486 0.1900 0.036 Uiso 1 1 calc R . .
H5C H 0.8465 0.8663 0.1930 0.036 Uiso 1 1 calc R . .
C6 C 0.2932(3) 0.8454(3) 0.2235(3) 0.0192(11) Uani 1 1 d . . .
H6A H 0.2607 0.8881 0.2305 0.023 Uiso 1 1 calc R . .
H6B H 0.2710 0.8253 0.2603 0.023 Uiso 1 1 calc R . .
C7 C 0.2898(3) 0.7966(3) 0.0748(2) 0.0173(11) Uani 1 1 d . . .
H7A H 0.2556 0.7492 0.0202 0.021 Uiso 1 1 calc R . .
H7B H 0.2669 0.8449 0.0846 0.021 Uiso 1 1 calc R . .
C8 C 0.2907(4) 0.6951(2) 0.1243(3) 0.0201(11) Uani 1 1 d . . .
H8A H 0.2594 0.6749 0.1588 0.024 Uiso 1 1 calc R . .
H8B H 0.2651 0.6485 0.0678 0.024 Uiso 1 1 calc R . .
C9 C 0.2573(3) 0.7704(2) 0.1362(3) 0.0188(11) Uani 1 1 d . . .
C10 C 0.1418(3) 0.7417(3) 0.1199(3) 0.0247(12) Uani 1 1 d . . .
H10A H 0.1183 0.7857 0.1198 0.037 Uiso 1 1 calc R . .
H10B H 0.1177 0.7315 0.1619 0.037 Uiso 1 1 calc R . .
H10C H 0.1157 0.6895 0.0676 0.037 Uiso 1 1 calc R . .
C11 C 0.3795(4) 1.0610(3) 0.4536(3) 0.0231(12) Uani 1 1 d . . .
H11 H 0.4287 1.0497 0.4781 0.028 Uiso 1 1 calc R . .
C12 C 0.3103(4) 1.0917(3) 0.4960(3) 0.0255(12) Uani 1 1 d . . .
H12 H 0.3122 1.1009 0.5488 0.031 Uiso 1 1 calc R . .
C13 C 0.2367(4) 1.1099(3) 0.4631(3) 0.0257(12) Uani 1 1 d . . .
C14 C 0.2391(4) 1.0951(3) 0.3857(3) 0.0241(12) Uani 1 1 d . . .
H14 H 0.1916 1.1078 0.3610 0.029 Uiso 1 1 calc R . .
C15 C 0.3095(4) 1.0623(3) 0.3445(3) 0.0179(11) Uani 1 1 d . . .
C16 C 0.3142(4) 1.0431(3) 0.2616(3) 0.0193(11) Uani 1 1 d . . .
C17 C 0.2397(4) 1.0418(3) 0.2124(3) 0.0227(12) Uani 1 1 d . . .
H17 H 0.1815 1.0542 0.2319 0.027 Uiso 1 1 calc R . .
C18 C 0.2483(4) 1.0227(2) 0.1345(3) 0.0194(11) Uani 1 1 d . . .
C19 C 0.3383(4) 1.0109(2) 0.1121(3) 0.0218(12) Uani 1 1 d . . .
H19 H 0.3505 1.0027 0.0614 0.026 Uiso 1 1 calc R . .
C20 C 0.4104(4) 1.0111(2) 0.1629(3) 0.0220(12) Uani 1 1 d . . .
H20 H 0.4709 1.0018 0.1458 0.026 Uiso 1 1 calc R . .
C21 C 0.1575(4) 1.1464(3) 0.5077(3) 0.0318(13) Uani 1 1 d . . .
C22 C 0.1562(4) 1.1457(3) 0.5859(3) 0.0367(14) Uani 1 1 d . . .
H22A H 0.1047 1.1693 0.6122 0.055 Uiso 1 1 calc R . .
H22B H 0.2223 1.1797 0.6214 0.055 Uiso 1 1 calc R . .
H22C H 0.1408 1.0876 0.5742 0.055 Uiso 1 1 calc R . .
C23 C 0.0535(4) 1.0942(4) 0.4535(3) 0.0500(17) Uani 1 1 d . . .
H23A H 0.0503 1.1012 0.4069 0.075 Uiso 1 1 calc R . .
H23B H 0.0018 1.1134 0.4835 0.075 Uiso 1 1 calc R . .
H23C H 0.0416 1.0345 0.4354 0.075 Uiso 1 1 calc R . .
C24 C 0.1841(5) 1.2382(3) 0.5272(3) 0.0481(17) Uani 1 1 d . . .
H24A H 0.1846 1.2393 0.4774 0.072 Uiso 1 1 calc R . .
H24B H 0.2508 1.2709 0.5620 0.072 Uiso 1 1 calc R . .
H24C H 0.1339 1.2629 0.5548 0.072 Uiso 1 1 calc R . .
C25 C 0.1646(4) 1.0146(3) 0.0765(3) 0.0259(12) Uani 1 1 d . . .
C26 C 0.0659(4) 1.0130(4) 0.1077(4) 0.066(2) Uani 1 1 d . . .
H26A H 0.0492 0.9700 0.1229 0.098 Uiso 1 1 calc R . .
H26B H 0.0118 0.9997 0.0656 0.098 Uiso 1 1 calc R . .
H26C H 0.0735 1.0684 0.1547 0.098 Uiso 1 1 calc R . .
C27 C 0.1963(5) 1.0887(3) 0.0634(4) 0.0526(17) Uani 1 1 d . . .
H27A H 0.2055 1.1412 0.1142 0.079 Uiso 1 1 calc R . .
H27B H 0.1440 1.0821 0.0237 0.079 Uiso 1 1 calc R . .
H27C H 0.2597 1.0906 0.0438 0.079 Uiso 1 1 calc R . .
C28 C 0.1454(5) 0.9325(3) -0.0032(3) 0.067(2) Uani 1 1 d . . .
H28A H 0.2028 0.9368 -0.0298 0.101 Uiso 1 1 calc R . .
H28B H 0.0843 0.9223 -0.0375 0.101 Uiso 1 1 calc R . .
H28C H 0.1368 0.8857 0.0065 0.101 Uiso 1 1 calc R . .
C29 C 0.3754(4) 0.8458(3) -0.1109(3) 0.0252(12) Uani 1 1 d . . .
H29 H 0.4291 0.8975 -0.0824 0.030 Uiso 1 1 calc R . .
C30 C 0.3047(4) 0.8362(3) -0.1696(3) 0.0249(12) Uani 1 1 d . . .
H30 H 0.3120 0.8798 -0.1815 0.030 Uiso 1 1 calc R . .
C31 C 0.2227(4) 0.7623(3) -0.2109(3) 0.0235(12) Uani 1 1 d . . .
C32 C 0.2196(4) 0.7007(3) -0.1908(3) 0.0232(12) Uani 1 1 d . . .
H32 H 0.1657 0.6490 -0.2175 0.028 Uiso 1 1 calc R . .
C33 C 0.2928(4) 0.7138(3) -0.1333(3) 0.0202(12) Uani 1 1 d . . .
C34 C 0.2977(4) 0.6501(3) -0.1112(3) 0.0212(12) Uani 1 1 d . . .
C35 C 0.2197(4) 0.5737(3) -0.1398(3) 0.0276(13) Uani 1 1 d . . .
H35 H 0.1599 0.5613 -0.1741 0.033 Uiso 1 1 calc R . .
C36 C 0.2297(4) 0.5159(3) -0.1179(3) 0.0254(13) Uani 1 1 d . . .
C37 C 0.3212(4) 0.5374(3) -0.0701(3) 0.0220(12) Uani 1 1 d . . .
H37 H 0.3336 0.4989 -0.0562 0.026 Uiso 1 1 calc R . .
C38 C 0.3938(4) 0.6137(2) -0.0431(3) 0.0203(11) Uani 1 1 d . . .
H38 H 0.4550 0.6266 -0.0101 0.024 Uiso 1 1 calc R . .
C39 C 0.1419(4) 0.7451(3) -0.2762(3) 0.0290(13) Uani 1 1 d . . .
C40 C 0.1551(4) 0.8210(3) -0.2870(3) 0.0330(13) Uani 1 1 d . . .
H40A H 0.1521 0.8694 -0.2367 0.050 Uiso 1 1 calc R . .
H40B H 0.1012 0.8071 -0.3295 0.050 Uiso 1 1 calc R . .
H40C H 0.2204 0.8349 -0.3017 0.050 Uiso 1 1 calc R . .
C41 C 0.0380(4) 0.7253(3) -0.2529(3) 0.0422(15) Uani 1 1 d . . .
H41A H 0.0250 0.6738 -0.2503 0.063 Uiso 1 1 calc R . .
H41B H -0.0147 0.7171 -0.2932 0.063 Uiso 1 1 calc R . .
H41C H 0.0380 0.7724 -0.2004 0.063 Uiso 1 1 calc R . .
C42 C 0.1450(5) 0.6709(3) -0.3556(3) 0.0457(16) Uani 1 1 d . . .
H42A H 0.2108 0.6843 -0.3700 0.069 Uiso 1 1 calc R . .
H42B H 0.0920 0.6595 -0.3975 0.069 Uiso 1 1 calc R . .
H42C H 0.1343 0.6209 -0.3507 0.069 Uiso 1 1 calc R . .
C43 C 0.1450(4) 0.4330(3) -0.1471(3) 0.0338(14) Uani 1 1 d . . .
C44 C 0.0423(4) 0.4452(3) -0.1509(3) 0.0348(14) Uani 1 1 d . . .
H44A H 0.0373 0.4883 -0.0977 0.052 Uiso 1 1 calc R . .
H44B H -0.0104 0.3919 -0.1679 0.052 Uiso 1 1 calc R . .
H44C H 0.0338 0.4632 -0.1895 0.052 Uiso 1 1 calc R . .
C45 C 0.1567(4) 0.3690(3) -0.2304(3) 0.0554(19) Uani 1 1 d . . .
H45A H 0.1030 0.3153 -0.2513 0.083 Uiso 1 1 calc R . .
H45B H 0.2222 0.3604 -0.2266 0.083 Uiso 1 1 calc R . .
H45C H 0.1525 0.3905 -0.2668 0.083 Uiso 1 1 calc R . .
C46 C 0.1543(5) 0.4005(3) -0.0891(4) 0.065(2) Uani 1 1 d . . .
H46A H 0.1627 0.4464 -0.0338 0.097 Uiso 1 1 calc R . .
H46B H 0.2128 0.3804 -0.0949 0.097 Uiso 1 1 calc R . .
H46C H 0.0932 0.3541 -0.1019 0.097 Uiso 1 1 calc R . .
C47 C 0.3781(4) 0.4903(3) 0.1008(3) 0.0229(12) Uani 1 1 d . . .
H47 H 0.4296 0.4892 0.0704 0.027 Uiso 1 1 calc R . .
C48 C 0.3049(4) 0.4146(2) 0.0789(3) 0.0230(12) Uani 1 1 d . . .
H48 H 0.3077 0.3634 0.0348 0.028 Uiso 1 1 calc R . .
C49 C 0.2279(4) 0.4137(3) 0.1213(3) 0.0209(11) Uani 1 1 d . . .
C50 C 0.2294(4) 0.4915(3) 0.1861(3) 0.0243(12) Uani 1 1 d . . .
H50 H 0.1783 0.4942 0.2171 0.029 Uiso 1 1 calc R . .
C51 C 0.3051(3) 0.5645(2) 0.2050(2) 0.0180(11) Uani 1 1 d . . .
C52 C 0.3120(4) 0.6492(3) 0.2738(3) 0.0213(12) Uani 1 1 d . . .
C53 C 0.2437(4) 0.6640(3) 0.3232(3) 0.0214(12) Uani 1 1 d . . .
H53 H 0.1875 0.6181 0.3141 0.026 Uiso 1 1 calc R . .
C54 C 0.2545(4) 0.7453(3) 0.3871(3) 0.0215(12) Uani 1 1 d . . .
C55 C 0.3406(4) 0.8085(3) 0.3983(3) 0.0211(12) Uani 1 1 d . . .
H55 H 0.3534 0.8645 0.4418 0.025 Uiso 1 1 calc R . .
C56 C 0.4074(4) 0.7908(3) 0.3472(2) 0.0192(11) Uani 1 1 d . . .
H56 H 0.4653 0.8352 0.3560 0.023 Uiso 1 1 calc R . .
C57 C 0.1456(4) 0.3332(3) 0.1022(3) 0.0247(12) Uani 1 1 d . . .
C58 C 0.1458(4) 0.2574(3) 0.0207(3) 0.0355(15) Uani 1 1 d . . .
H58A H 0.0914 0.2073 0.0100 0.053 Uiso 1 1 calc R . .
H58B H 0.2105 0.2471 0.0224 0.053 Uiso 1 1 calc R . .
H58C H 0.1354 0.2698 -0.0219 0.053 Uiso 1 1 calc R . .
C59 C 0.1699(4) 0.3135(3) 0.1684(3) 0.0333(14) Uani 1 1 d . . .
H59A H 0.1662 0.3591 0.2205 0.050 Uiso 1 1 calc R . .
H59B H 0.2378 0.3088 0.1698 0.050 Uiso 1 1 calc R . .
H59C H 0.1210 0.2603 0.1565 0.050 Uiso 1 1 calc R . .
C60 C 0.0428(4) 0.3450(3) 0.1010(3) 0.0318(14) Uani 1 1 d . . .
H60A H 0.0416 0.3920 0.1531 0.048 Uiso 1 1 calc R . .
H60B H -0.0086 0.2933 0.0902 0.048 Uiso 1 1 calc R . .
H60C H 0.0290 0.3572 0.0589 0.048 Uiso 1 1 calc R . .
C61 C 0.1731(4) 0.7607(3) 0.4374(3) 0.0265(13) Uani 1 1 d . . .
C62 C 0.1616(4) 0.7065(3) 0.4770(3) 0.0408(15) Uani 1 1 d . . .
H62A H 0.1454 0.6469 0.4354 0.061 Uiso 1 1 calc R . .
H62B H 0.1073 0.7140 0.5075 0.061 Uiso 1 1 calc R . .
H62C H 0.2248 0.7242 0.5133 0.061 Uiso 1 1 calc R . .
C63 C 0.1984(4) 0.8520(3) 0.5032(3) 0.0369(15) Uani 1 1 d . . .
H63A H 0.2631 0.8695 0.5376 0.055 Uiso 1 1 calc R . .
H63B H 0.1457 0.8582 0.5354 0.055 Uiso 1 1 calc R . .
H63C H 0.2027 0.8873 0.4794 0.055 Uiso 1 1 calc R . .
C64 C 0.0740(4) 0.7320(3) 0.3820(3) 0.0416(15) Uani 1 1 d . . .
H64A H 0.0801 0.7648 0.3554 0.062 Uiso 1 1 calc R . .
H64B H 0.0207 0.7407 0.4134 0.062 Uiso 1 1 calc R . .
H64C H 0.0573 0.6720 0.3415 0.062 Uiso 1 1 calc R . .
Cl1 Cl 0.57194(9) 0.98689(6) 0.40322(6) 0.0216(3) Uani 1 1 d . . .
Cl2 Cl 0.59346(9) 1.14017(6) 0.35380(7) 0.0245(3) Uani 1 1 d . . .
Cl3 Cl 0.57236(9) 0.93627(6) 0.03736(6) 0.0238(3) Uani 1 1 d . . .
Cl4 Cl 0.58031(10) 0.73858(7) -0.09775(7) 0.0285(3) Uani 1 1 d . . .
Cl5 Cl 0.57492(9) 0.62593(6) 0.09550(6) 0.0226(3) Uani 1 1 d . . .
Cl6 Cl 0.59329(10) 0.68225(7) 0.29242(7) 0.0274(3) Uani 1 1 d . . .
N1 N 0.3817(3) 1.0459(2) 0.3783(2) 0.0207(10) Uani 1 1 d . . .
N2 N 0.3971(3) 1.0240(2) 0.2357(2) 0.0178(9) Uani 1 1 d . . .
N3 N 0.3723(3) 0.7869(2) -0.0923(2) 0.0200(10) Uani 1 1 d . . .
N4 N 0.3822(3) 0.6707(2) -0.0611(2) 0.0173(9) Uani 1 1 d . . .
N5 N 0.3795(3) 0.5643(2) 0.1622(2) 0.0174(9) Uani 1 1 d . . .
N6 N 0.3934(3) 0.7129(2) 0.2851(2) 0.0174(9) Uani 1 1 d . . .
O1 O 0.5686(2) 0.94771(16) 0.22478(16) 0.0166(7) Uani 1 1 d . . .
O2 O 0.5640(2) 0.79926(16) 0.08354(16) 0.0173(7) Uani 1 1 d . . .
O3 O 0.5680(2) 0.80275(16) 0.22998(16) 0.0163(7) Uani 1 1 d . . .
O4 O 0.4000(2) 0.88427(16) 0.24497(16) 0.0174(7) Uani 1 1 d . . .
O5 O 0.3956(2) 0.81946(16) 0.07752(16) 0.0175(7) Uani 1 1 d . . .
O6 O 0.3970(2) 0.71399(16) 0.14229(16) 0.0181(7) Uani 1 1 d . . .
V1 V 0.48459(6) 0.82824(4) 0.16778(4) 0.0168(2) Uani 1 1 d . . .
V2 V 0.48913(6) 1.00255(4) 0.30774(4) 0.0180(2) Uani 1 1 d . . .
V3 V 0.48005(6) 0.79632(4) -0.00526(4) 0.0190(2) Uani 1 1 d . . .
V4 V 0.48622(6) 0.68385(4) 0.19766(4) 0.0187(2) Uani 1 1 d . . .
O100 O 1.0118(4) 0.5036(3) 0.7029(2) 0.0710(15) Uani 1 1 d D . .
H100 H 1.046(3) 0.478(3) 0.6538(19) 0.035(10) Uiso 1 1 d DU . .
H101 H 0.948(2) 0.511(3) 0.686(2) 0.035(10) Uiso 1 1 d DU . .
N10 N 0.1540(7) 0.4850(5) 0.3792(5) 0.144(3) Uiso 1 1 d D . .
C100 C 0.1998(9) 0.4718(7) 0.4173(7) 0.157(3) Uiso 1 1 d DU . .
C101 C 0.2662(8) 0.4486(7) 0.4655(6) 0.159(3) Uiso 1 1 d DU . .
H10D H 0.2305 0.4412 0.5050 0.239 Uiso 1 1 calc R . .
H10E H 0.3304 0.4942 0.4931 0.239 Uiso 1 1 calc R . .
H10F H 0.2790 0.3961 0.4282 0.239 Uiso 1 1 calc R . .
N11 N 0.457(3) 0.5536(12) 0.432(3) 0.91(4) Uiso 1 1 d D . .
C110 C 0.5129(8) 0.6288(7) 0.4721(6) 0.127(3) Uiso 1 1 d DU . .
C111 C 0.4901(7) 0.7053(5) 0.4719(5) 0.109(2) Uiso 1 1 d DU . .
H11A H 0.5476 0.7566 0.5041 0.164 Uiso 1 1 calc R . .
H11B H 0.4300 0.7134 0.4947 0.164 Uiso 1 1 calc R . .
H11C H 0.4785 0.6934 0.4167 0.164 Uiso 1 1 calc R . .
N12 N 0.2950(13) 0.2557(10) 0.3389(10) 0.108(4) Uiso 0.529(10) 1 d PDU A 1
C120 C 0.3708(14) 0.2574(11) 0.3170(10) 0.088(3) Uiso 0.529(10) 1 d PDU A 1
C121 C 0.4764(12) 0.2559(9) 0.2846(9) 0.088(3) Uiso 0.529(10) 1 d PDU A 1
H12A H 0.4929 0.2065 0.2780 0.132 Uiso 0.529(10) 1 calc PR A 1
H12B H 0.5304 0.3073 0.3235 0.132 Uiso 0.529(10) 1 calc PR A 1
H12C H 0.4693 0.2531 0.2329 0.132 Uiso 0.529(10) 1 calc PR A 1
N12A N 0.2129(13) 0.2397(9) 0.3197(9) 0.104(4) Uiso 0.471(10) 1 d PDU A 2
C220 C 0.2969(15) 0.2526(13) 0.3047(13) 0.089(3) Uiso 0.471(10) 1 d PDU A 2
C221 C 0.4139(13) 0.2628(12) 0.2951(12) 0.089(3) Uiso 0.471(10) 1 d PDU A 2
H22D H 0.4420 0.2364 0.3197 0.133 Uiso 0.471(10) 1 calc PR A 2
H22E H 0.4527 0.3228 0.3219 0.133 Uiso 0.471(10) 1 calc PR A 2
H22F H 0.4174 0.2354 0.2381 0.133 Uiso 0.471(10) 1 calc PR A 2
N13 N 0.7907(8) 0.5164(5) 0.3429(5) 0.082(3) Uiso 0.687(10) 1 d PD B 1
C130 C 0.7073(12) 0.4993(6) 0.3180(6) 0.060(2) Uiso 0.687(10) 1 d PDU B 1
C131 C 0.5959(9) 0.4833(7) 0.2801(7) 0.062(2) Uiso 0.687(10) 1 d PDU B 1
H13A H 0.5968 0.5217 0.2602 0.092 Uiso 0.687(10) 1 calc PR B 1
H13B H 0.5542 0.4935 0.3212 0.092 Uiso 0.687(10) 1 calc PR B 1
H13C H 0.5679 0.4248 0.2356 0.092 Uiso 0.687(10) 1 calc PR B 1
N13A N 0.465(3) 0.482(2) 0.269(2) 0.24(2) Uiso 0.313(10) 1 d PD B 2
C231 C 0.544(2) 0.4766(14) 0.2527(13) 0.062(2) Uiso 0.313(10) 1 d PDU B 2
C232 C 0.647(2) 0.4882(15) 0.3070(13) 0.061(2) Uiso 0.313(10) 1 d PDU B 2
H23D H 0.6936 0.4674 0.2722 0.092 Uiso 0.313(10) 1 calc PR B 2
H23E H 0.6285 0.4560 0.3340 0.092 Uiso 0.313(10) 1 calc PR B 2
H23F H 0.6783 0.5480 0.3473 0.092 Uiso 0.313(10) 1 calc PR B 2

loop_
_atom_site_aniso_label
_atom_site_aniso_U_11
_atom_site_aniso_U_22
_atom_site_aniso_U_33
_atom_site_aniso_U_23
_atom_site_aniso_U_13
_atom_site_aniso_U_12
C1 0.024(3) 0.015(2) 0.022(3) 0.011(2) 0.006(2) 0.003(2)
C2 0.025(3) 0.013(2) 0.017(2) 0.008(2) 0.009(2) 0.003(2)
C3 0.019(3) 0.022(2) 0.022(3) 0.013(2) 0.006(2) 0.005(2)
C4 0.023(3) 0.019(2) 0.018(2) 0.010(2) 0.006(2) 0.005(2)
C5 0.025(3) 0.023(2) 0.026(3) 0.013(2) 0.008(2) 0.008(2)
C6 0.012(3) 0.023(2) 0.027(3) 0.016(2) 0.007(2) 0.006(2)
C7 0.014(3) 0.022(2) 0.017(2) 0.011(2) 0.002(2) 0.003(2)
C8 0.024(3) 0.014(2) 0.020(3) 0.009(2) 0.006(2) 0.001(2)
C9 0.017(3) 0.018(2) 0.022(3) 0.012(2) 0.008(2) 0.003(2)
C10 0.026(3) 0.019(2) 0.022(3) 0.010(2) 0.002(2) -0.001(2)
C11 0.034(3) 0.025(2) 0.015(3) 0.012(2) 0.007(2) 0.013(2)
C12 0.030(3) 0.034(3) 0.013(2) 0.012(2) 0.010(2) 0.011(2)
C13 0.024(3) 0.025(3) 0.026(3) 0.011(2) 0.005(2) 0.008(2)
C14 0.023(3) 0.030(3) 0.020(3) 0.012(2) 0.005(2) 0.012(2)
C15 0.017(3) 0.019(2) 0.018(2) 0.010(2) 0.001(2) 0.004(2)
C16 0.021(3) 0.017(2) 0.017(2) 0.007(2) 0.003(2) 0.005(2)
C17 0.025(3) 0.021(2) 0.027(3) 0.013(2) 0.008(2) 0.012(2)
C18 0.022(3) 0.016(2) 0.019(3) 0.010(2) 0.001(2) 0.002(2)
C19 0.033(3) 0.019(2) 0.014(2) 0.010(2) 0.001(2) 0.006(2)
C20 0.032(3) 0.016(2) 0.019(3) 0.010(2) 0.008(2) 0.005(2)
C21 0.027(3) 0.043(3) 0.025(3) 0.014(3) 0.011(3) 0.017(3)
C22 0.028(4) 0.048(3) 0.037(3) 0.020(3) 0.017(3) 0.018(3)
C23 0.027(4) 0.076(4) 0.034(3) 0.018(3) 0.006(3) 0.019(3)
C24 0.058(5) 0.059(4) 0.048(4) 0.032(3) 0.032(3) 0.039(3)
C25 0.023(3) 0.032(3) 0.027(3) 0.020(2) 0.003(2) 0.006(2)
C26 0.028(4) 0.128(6) 0.057(4) 0.067(4) 0.000(3) 0.011(4)
C27 0.044(4) 0.051(3) 0.074(4) 0.045(3) -0.010(3) 0.009(3)
C28 0.084(6) 0.046(4) 0.042(4) 0.007(3) -0.031(4) 0.017(4)
C29 0.030(3) 0.018(2) 0.022(3) 0.011(2) 0.005(2) -0.001(2)
C30 0.028(3) 0.024(2) 0.025(3) 0.016(2) 0.004(2) 0.005(2)
C31 0.027(3) 0.021(2) 0.023(3) 0.013(2) 0.010(2) 0.005(2)
C32 0.030(3) 0.018(2) 0.019(3) 0.011(2) 0.001(2) 0.001(2)
C33 0.027(3) 0.017(2) 0.013(2) 0.007(2) 0.009(2) 0.002(2)
C34 0.031(3) 0.013(2) 0.018(3) 0.007(2) 0.008(2) 0.006(2)
C35 0.033(3) 0.021(2) 0.025(3) 0.013(2) -0.003(2) 0.002(2)
C36 0.034(4) 0.014(2) 0.020(3) 0.007(2) 0.004(2) -0.001(2)
C37 0.030(3) 0.017(2) 0.024(3) 0.013(2) 0.007(2) 0.011(2)
C38 0.024(3) 0.016(2) 0.020(3) 0.009(2) 0.004(2) 0.004(2)
C39 0.034(4) 0.026(3) 0.030(3) 0.022(2) -0.001(3) -0.001(2)
C40 0.027(3) 0.041(3) 0.038(3) 0.029(3) 0.001(3) 0.002(2)
C41 0.031(4) 0.049(3) 0.058(4) 0.043(3) 0.001(3) -0.001(3)
C42 0.067(5) 0.040(3) 0.028(3) 0.020(3) -0.002(3) 0.010(3)
C43 0.032(4) 0.020(2) 0.042(3) 0.019(3) -0.010(3) -0.005(2)
C44 0.032(4) 0.026(3) 0.050(3) 0.025(3) 0.005(3) 0.003(2)
C45 0.037(4) 0.017(3) 0.071(4) -0.003(3) -0.008(3) 0.003(3)
C46 0.051(5) 0.051(4) 0.101(5) 0.064(4) -0.024(4) -0.018(3)
C47 0.029(3) 0.020(2) 0.023(3) 0.013(2) 0.011(2) 0.007(2)
C48 0.035(3) 0.013(2) 0.021(3) 0.007(2) 0.011(2) 0.009(2)
C49 0.026(3) 0.017(2) 0.018(3) 0.009(2) 0.007(2) 0.005(2)
C50 0.033(3) 0.020(2) 0.020(3) 0.011(2) 0.014(2) 0.007(2)
C51 0.026(3) 0.014(2) 0.016(2) 0.009(2) 0.007(2) 0.005(2)
C52 0.028(3) 0.019(2) 0.018(3) 0.010(2) 0.007(2) 0.006(2)
C53 0.022(3) 0.020(2) 0.024(3) 0.013(2) 0.008(2) 0.004(2)
C54 0.024(3) 0.023(2) 0.015(2) 0.009(2) 0.006(2) 0.006(2)
C55 0.027(3) 0.015(2) 0.015(2) 0.004(2) 0.003(2) 0.006(2)
C56 0.026(3) 0.017(2) 0.016(2) 0.010(2) 0.008(2) 0.005(2)
C57 0.026(3) 0.016(2) 0.028(3) 0.009(2) 0.012(2) 0.002(2)
C58 0.042(4) 0.016(2) 0.038(3) 0.010(2) 0.015(3) 0.001(2)
C59 0.033(4) 0.025(3) 0.046(3) 0.024(3) 0.013(3) 0.004(2)
C60 0.030(4) 0.020(2) 0.036(3) 0.012(2) 0.006(3) -0.001(2)
C61 0.021(3) 0.025(2) 0.022(3) 0.005(2) 0.007(2) 0.002(2)
C62 0.052(4) 0.040(3) 0.035(3) 0.022(3) 0.023(3) 0.012(3)
C63 0.029(4) 0.037(3) 0.027(3) 0.002(2) 0.012(3) 0.011(3)
C64 0.027(4) 0.042(3) 0.037(3) 0.005(3) 0.010(3) 0.013(3)
Cl1 0.0269(8) 0.0196(5) 0.0177(6) 0.0100(5) 0.0040(5) 0.0055(5)
Cl2 0.0276(8) 0.0174(5) 0.0258(7) 0.0107(5) 0.0055(6) 0.0035(5)
Cl3 0.0305(8) 0.0175(5) 0.0227(6) 0.0120(5) 0.0073(5) 0.0030(5)
Cl4 0.0342(8) 0.0271(6) 0.0212(6) 0.0101(5) 0.0121(6) 0.0089(6)
Cl5 0.0292(8) 0.0188(5) 0.0218(6) 0.0113(5) 0.0113(6) 0.0079(5)
Cl6 0.0302(8) 0.0312(6) 0.0273(7) 0.0202(6) 0.0074(6) 0.0085(6)
N1 0.023(3) 0.0173(19) 0.017(2) 0.0071(17) 0.0051(18) 0.0032(17)
N2 0.023(3) 0.0160(19) 0.019(2) 0.0119(17) 0.0052(18) 0.0063(17)
N3 0.031(3) 0.0126(18) 0.014(2) 0.0074(16) 0.0050(18) 0.0026(17)
N4 0.025(3) 0.0138(18) 0.013(2) 0.0065(17) 0.0031(18) 0.0066(17)
N5 0.025(3) 0.0136(18) 0.015(2) 0.0083(16) 0.0095(18) 0.0042(17)
N6 0.023(3) 0.0147(18) 0.014(2) 0.0073(17) 0.0064(18) 0.0046(17)
O1 0.0135(19) 0.0182(15) 0.0164(16) 0.0083(13) 0.0034(14) 0.0036(13)
O2 0.017(2) 0.0151(14) 0.0169(17) 0.0081(13) 0.0037(14) 0.0005(13)
O3 0.0141(19) 0.0181(15) 0.0164(16) 0.0097(14) 0.0059(14) 0.0021(13)
O4 0.018(2) 0.0159(15) 0.0131(16) 0.0049(13) 0.0029(14) 0.0021(13)
O5 0.018(2) 0.0152(14) 0.0158(16) 0.0077(13) 0.0032(14) -0.0002(13)
O6 0.019(2) 0.0163(15) 0.0195(17) 0.0109(14) 0.0054(15) 0.0035(14)
V1 0.0201(5) 0.0138(4) 0.0168(4) 0.0089(3) 0.0061(4) 0.0034(3)
V2 0.0227(5) 0.0160(4) 0.0155(4) 0.0084(3) 0.0053(4) 0.0055(3)
V3 0.0243(5) 0.0157(4) 0.0164(4) 0.0094(3) 0.0065(4) 0.0030(3)
V4 0.0249(5) 0.0154(4) 0.0180(4) 0.0101(3) 0.0092(4) 0.0056(3)
O100 0.108(5) 0.042(2) 0.051(3) 0.027(2) -0.002(3) 0.002(3)

loop_
_atom_type_symbol
_atom_type_description
_atom_type_scat_dispersion_real
_atom_type_scat_dispersion_imag
_atom_type_scat_source
C C 0.0033 0.0016 'International Tables Vol C Tables 4.2.6.8 and 6.1.1.4'
H H 0.0000 0.0000 'International Tables Vol C Tables 4.2.6.8 and 6.1.1.4'
N N 0.0061 0.0033 'International Tables Vol C Tables 4.2.6.8 and 6.1.1.4'
O O 0.0106 0.0060 'International Tables Vol C Tables 4.2.6.8 and 6.1.1.4'
Cl Cl 0.1484 0.1585 'International Tables Vol C Tables 4.2.6.8 and 6.1.1.4'
V V 0.3005 0.5294 'International Tables Vol C Tables 4.2.6.8 and 6.1.1.4'

loop_
_geom_angle_atom_site_label_1
_geom_angle_atom_site_label_2
_geom_angle_atom_site_label_3
_geom_angle
_geom_angle_site_symmetry_1
_geom_angle_site_symmetry_3
_geom_angle_publ_flag
O1 C1 C4 113.3(3) . . ?
O1 C1 H1A 108.9 . . ?
C4 C1 H1A 108.9 . . ?
O1 C1 H1B 108.9 . . ?
C4 C1 H1B 108.9 . . ?
H1A C1 H1B 107.7 . . ?
O2 C2 C4 113.9(3) . . ?
O2 C2 H2A 108.8 . . ?
C4 C2 H2A 108.8 . . ?
O2 C2 H2B 108.8 . . ?
C4 C2 H2B 108.8 . . ?
H2A C2 H2B 107.7 . . ?
O3 C3 C4 113.6(4) . . ?
O3 C3 H3A 108.8 . . ?
C4 C3 H3A 108.8 . . ?
O3 C3 H3B 108.8 . . ?
C4 C3 H3B 108.8 . . ?
H3A C3 H3B 107.7 . . ?
C1 C4 C5 107.3(4) . . ?
C1 C4 C2 111.6(4) . . ?
C5 C4 C2 107.9(3) . . ?
C1 C4 C3 111.2(3) . . ?
C5 C4 C3 107.1(4) . . ?
C2 C4 C3 111.5(3) . . ?
C4 C5 H5A 109.5 . . ?
C4 C5 H5B 109.5 . . ?
H5A C5 H5B 109.5 . . ?
C4 C5 H5C 109.5 . . ?
H5A C5 H5C 109.5 . . ?
H5B C5 H5C 109.5 . . ?
O4 C6 C9 113.1(3) . . ?
O4 C6 H6A 109.0 . . ?
C9 C6 H6A 109.0 . . ?
O4 C6 H6B 109.0 . . ?
C9 C6 H6B 109.0 . . ?
H6A C6 H6B 107.8 . . ?
O5 C7 C9 114.0(4) . . ?
O5 C7 H7A 108.7 . . ?
C9 C7 H7A 108.7 . . ?
O5 C7 H7B 108.7 . . ?
C9 C7 H7B 108.7 . . ?
H7A C7 H7B 107.6 . . ?
O6 C8 C9 114.0(3) . . ?
O6 C8 H8A 108.7 . . ?
C9 C8 H8A 108.7 . . ?
O6 C8 H8B 108.7 . . ?
C9 C8 H8B 108.7 . . ?
H8A C8 H8B 107.6 . . ?
C10 C9 C8 107.7(4) . . ?
C10 C9 C6 106.7(3) . . ?
C8 C9 C6 111.9(4) . . ?
C10 C9 C7 106.5(4) . . ?
C8 C9 C7 111.6(4) . . ?
C6 C9 C7 112.2(3) . . ?
C9 C10 H10A 109.5 . . ?
C9 C10 H10B 109.5 . . ?
H10A C10 H10B 109.5 . . ?
C9 C10 H10C 109.5 . . ?
H10A C10 H10C 109.5 . . ?
H10B C10 H10C 109.5 . . ?
N1 C11 C12 123.3(5) . . ?
N1 C11 H11 118.4 . . ?
C12 C11 H11 118.4 . . ?
C11 C12 C13 120.8(5) . . ?
C11 C12 H12 119.6 . . ?
C13 C12 H12 119.6 . . ?
C14 C13 C12 116.2(4) . . ?
C14 C13 C21 119.8(5) . . ?
C12 C13 C21 124.0(4) . . ?
C15 C14 C13 120.8(5) . . ?
C15 C14 H14 119.6 . . ?
C13 C14 H14 119.6 . . ?
N1 C15 C14 121.9(4) . . ?
N1 C15 C16 114.7(4) . . ?
C14 C15 C16 123.4(5) . . ?
N2 C16 C17 121.4(4) . . ?
N2 C16 C15 114.8(4) . . ?
C17 C16 C15 123.8(4) . . ?
C16 C17 C18 121.1(5) . . ?
C16 C17 H17 119.5 . . ?
C18 C17 H17 119.5 . . ?
C19 C18 C17 116.2(5) . . ?
C19 C18 C25 121.2(4) . . ?
C17 C18 C25 122.6(4) . . ?
C20 C19 C18 120.7(4) . . ?
C20 C19 H19 119.7 . . ?
C18 C19 H19 119.7 . . ?
N2 C20 C19 121.7(5) . . ?
N2 C20 H20 119.2 . . ?
C19 C20 H20 119.2 . . ?
C22 C21 C23 108.8(4) . . ?
C22 C21 C13 112.2(5) . . ?
C23 C21 C13 109.0(4) . . ?
C22 C21 C24 108.9(4) . . ?
C23 C21 C24 110.4(5) . . ?
C13 C21 C24 107.5(4) . . ?
C21 C22 H22A 109.5 . . ?
C21 C22 H22B 109.5 . . ?
H22A C22 H22B 109.5 . . ?
C21 C22 H22C 109.5 . . ?
H22A C22 H22C 109.5 . . ?
H22B C22 H22C 109.5 . . ?
C21 C23 H23A 109.5 . . ?
C21 C23 H23B 109.5 . . ?
H23A C23 H23B 109.5 . . ?
C21 C23 H23C 109.5 . . ?
H23A C23 H23C 109.5 . . ?
H23B C23 H23C 109.5 . . ?
C21 C24 H24A 109.5 . . ?
C21 C24 H24B 109.5 . . ?
H24A C24 H24B 109.5 . . ?
C21 C24 H24C 109.5 . . ?
H24A C24 H24C 109.5 . . ?
H24B C24 H24C 109.5 . . ?
C18 C25 C27 109.2(4) . . ?
C18 C25 C28 109.3(4) . . ?
C27 C25 C28 109.5(4) . . ?
C18 C25 C26 112.1(4) . . ?
C27 C25 C26 108.8(5) . . ?
C28 C25 C26 107.9(5) . . ?
C25 C26 H26A 109.5 . . ?
C25 C26 H26B 109.5 . . ?
H26A C26 H26B 109.5 . . ?
C25 C26 H26C 109.5 . . ?
H26A C26 H26C 109.5 . . ?
H26B C26 H26C 109.5 . . ?
C25 C27 H27A 109.5 . . ?
C25 C27 H27B 109.5 . . ?
H27A C27 H27B 109.5 . . ?
C25 C27 H27C 109.5 . . ?
H27A C27 H27C 109.5 . . ?
H27B C27 H27C 109.5 . . ?
C25 C28 H28A 109.5 . . ?
C25 C28 H28B 109.5 . . ?
H28A C28 H28B 109.5 . . ?
C25 C28 H28C 109.5 . . ?
H28A C28 H28C 109.5 . . ?
H28B C28 H28C 109.5 . . ?
N3 C29 C30 123.9(4) . . ?
N3 C29 H29 118.1 . . ?
C30 C29 H29 118.1 . . ?
C29 C30 C31 119.8(5) . . ?
C29 C30 H30 120.1 . . ?
C31 C30 H30 120.1 . . ?
C30 C31 C32 116.0(5) . . ?
C30 C31 C39 124.1(4) . . ?
C32 C31 C39 119.8(4) . . ?
C33 C32 C31 121.1(4) . . ?
C33 C32 H32 119.5 . . ?
C31 C32 H32 119.5 . . ?
C32 C33 N3 122.5(4) . . ?
C32 C33 C34 124.4(4) . . ?
N3 C33 C34 113.1(4) . . ?
N4 C34 C35 121.6(4) . . ?
N4 C34 C33 115.3(4) . . ?
C35 C34 C33 123.1(5) . . ?
C36 C35 C34 120.3(5) . . ?
C36 C35 H35 119.9 . . ?
C34 C35 H35 119.9 . . ?
C37 C36 C35 116.1(4) . . ?
C37 C36 C43 122.6(4) . . ?
C35 C36 C43 121.2(5) . . ?
C38 C37 C36 120.7(4) . . ?
C38 C37 H37 119.6 . . ?
C36 C37 H37 119.6 . . ?
N4 C38 C37 123.0(5) . . ?
N4 C38 H38 118.5 . . ?
C37 C38 H38 118.5 . . ?
C31 C39 C42 109.8(4) . . ?
C31 C39 C40 112.3(4) . . ?
C42 C39 C40 108.0(4) . . ?
C31 C39 C41 108.7(4) . . ?
C42 C39 C41 110.2(4) . . ?
C40 C39 C41 107.8(4) . . ?
C39 C40 H40A 109.5 . . ?
C39 C40 H40B 109.5 . . ?
H40A C40 H40B 109.5 . . ?
C39 C40 H40C 109.5 . . ?
H40A C40 H40C 109.5 . . ?
H40B C40 H40C 109.5 . . ?
C39 C41 H41A 109.5 . . ?
C39 C41 H41B 109.5 . . ?
H41A C41 H41B 109.5 . . ?
C39 C41 H41C 109.5 . . ?
H41A C41 H41C 109.5 . . ?
H41B C41 H41C 109.5 . . ?
C39 C42 H42A 109.5 . . ?
C39 C42 H42B 109.5 . . ?
H42A C42 H42B 109.5 . . ?
C39 C42 H42C 109.5 . . ?
H42A C42 H42C 109.5 . . ?
H42B C42 H42C 109.5 . . ?
C44 C43 C36 111.0(4) . . ?
C44 C43 C45 110.5(4) . . ?
C36 C43 C45 107.3(4) . . ?
C44 C43 C46 108.4(5) . . ?
C36 C43 C46 110.0(4) . . ?
C45 C43 C46 109.7(5) . . ?
C43 C44 H44A 109.5 . . ?
C43 C44 H44B 109.5 . . ?
H44A C44 H44B 109.5 . . ?
C43 C44 H44C 109.5 . . ?
H44A C44 H44C 109.5 . . ?
H44B C44 H44C 109.5 . . ?
C43 C45 H45A 109.5 . . ?
C43 C45 H45B 109.5 . . ?
H45A C45 H45B 109.5 . . ?
C43 C45 H45C 109.5 . . ?
H45A C45 H45C 109.5 . . ?
H45B C45 H45C 109.5 . . ?
C43 C46 H46A 109.5 . . ?
C43 C46 H46B 109.5 . . ?
H46A C46 H46B 109.5 . . ?
C43 C46 H46C 109.5 . . ?
H46A C46 H46C 109.5 . . ?
H46B C46 H46C 109.5 . . ?
N5 C47 C48 123.3(4) . . ?
N5 C47 H47 118.3 . . ?
C48 C47 H47 118.3 . . ?
C49 C48 C47 120.1(4) . . ?
C49 C48 H48 120.0 . . ?
C47 C48 H48 120.0 . . ?
C48 C49 C50 116.7(4) . . ?
C48 C49 C57 123.4(4) . . ?
C50 C49 C57 119.9(4) . . ?
C51 C50 C49 120.2(4) . . ?
C51 C50 H50 119.9 . . ?
C49 C50 H50 119.9 . . ?
N5 C51 C50 122.3(4) . . ?
N5 C51 C52 114.7(3) . . ?
C50 C51 C52 123.0(4) . . ?
N6 C52 C53 120.9(4) . . ?
N6 C52 C51 114.8(4) . . ?
C53 C52 C51 124.3(4) . . ?
C52 C53 C54 121.6(4) . . ?
C52 C53 H53 119.2 . . ?
C54 C53 H53 119.2 . . ?
C55 C54 C53 115.7(4) . . ?
C55 C54 C61 123.9(4) . . ?
C53 C54 C61 120.3(4) . . ?
C56 C55 C54 120.7(4) . . ?
C56 C55 H55 119.7 . . ?
C54 C55 H55 119.7 . . ?
N6 C56 C55 122.1(4) . . ?
N6 C56 H56 118.9 . . ?
C55 C56 H56 118.9 . . ?
C60 C57 C49 110.8(4) . . ?
C60 C57 C58 109.1(4) . . ?
C49 C57 C58 111.7(4) . . ?
C60 C57 C59 110.8(4) . . ?
C49 C57 C59 106.8(4) . . ?
C58 C57 C59 107.7(4) . . ?
C57 C58 H58A 109.5 . . ?
C57 C58 H58B 109.5 . . ?
H58A C58 H58B 109.5 . . ?
C57 C58 H58C 109.5 . . ?
H58A C58 H58C 109.5 . . ?
H58B C58 H58C 109.5 . . ?
C57 C59 H59A 109.5 . . ?
C57 C59 H59B 109.5 . . ?
H59A C59 H59B 109.5 . . ?
C57 C59 H59C 109.5 . . ?
H59A C59 H59C 109.5 . . ?
H59B C59 H59C 109.5 . . ?
C57 C60 H60A 109.5 . . ?
C57 C60 H60B 109.5 . . ?
H60A C60 H60B 109.5 . . ?
C57 C60 H60C 109.5 . . ?
H60A C60 H60C 109.5 . . ?
H60B C60 H60C 109.5 . . ?
C63 C61 C64 110.8(4) . . ?
C63 C61 C54 112.5(4) . . ?
C64 C61 C54 108.5(4) . . ?
C63 C61 C62 108.0(4) . . ?
C64 C61 C62 108.1(4) . . ?
C54 C61 C62 108.8(4) . . ?
C61 C62 H62A 109.5 . . ?
C61 C62 H62B 109.5 . . ?
H62A C62 H62B 109.5 . . ?
C61 C62 H62C 109.5 . . ?
H62A C62 H62C 109.5 . . ?
H62B C62 H62C 109.5 . . ?
C61 C63 H63A 109.5 . . ?
C61 C63 H63B 109.5 . . ?
H63A C63 H63B 109.5 . . ?
C61 C63 H63C 109.5 . . ?
H63A C63 H63C 109.5 . . ?
H63B C63 H63C 109.5 . . ?
C61 C64 H64A 109.5 . . ?
C61 C64 H64B 109.5 . . ?
H64A C64 H64B 109.5 . . ?
C61 C64 H64C 109.5 . . ?
H64A C64 H64C 109.5 . . ?
H64B C64 H64C 109.5 . . ?
C11 N1 C15 116.9(4) . . ?
C11 N1 V2 126.7(3) . . ?
C15 N1 V2 116.3(3) . . ?
C20 N2 C16 118.6(4) . . ?
C20 N2 V2 124.0(3) . . ?
C16 N2 V2 117.0(3) . . ?
C29 N3 C33 116.7(4) . . ?
C29 N3 V3 125.8(3) . . ?
C33 N3 V3 117.5(3) . . ?
C38 N4 C34 118.1(4) . . ?
C38 N4 V3 124.1(3) . . ?
C34 N4 V3 117.4(3) . . ?
C47 N5 C51 117.4(3) . . ?
C47 N5 V4 125.7(3) . . ?
C51 N5 V4 116.9(3) . . ?
C56 N6 C52 118.9(4) . . ?
C56 N6 V4 123.8(3) . . ?
C52 N6 V4 117.2(3) . . ?
C1 O1 V1 117.4(2) . . ?
C1 O1 V2 129.5(2) . . ?
V1 O1 V2 102.09(13) . . ?
C2 O2 V1 117.5(2) . . ?
C2 O2 V3 129.2(2) . . ?
V1 O2 V3 103.02(15) . . ?
C3 O3 V1 117.5(3) . . ?
C3 O3 V4 129.3(3) . . ?
V1 O3 V4 101.94(13) . . ?
C6 O4 V2 133.8(3) . . ?
C6 O4 V1 118.4(2) . . ?
V2 O4 V1 101.89(13) . . ?
C7 O5 V3 133.9(2) . . ?
C7 O5 V1 117.5(2) . . ?
V3 O5 V1 101.88(14) . . ?
C8 O6 V4 134.1(3) . . ?
C8 O6 V1 117.8(2) . . ?
V4 O6 V1 101.45(14) . . ?
O2 V1 O3 92.13(13) . . ?
O2 V1 O1 91.72(11) . . ?
O3 V1 O1 91.83(12) . . ?
O2 V1 O4 162.20(13) . . ?
O3 V1 O4 102.52(12) . . ?
O1 V1 O4 77.93(11) . . ?
O2 V1 O6 102.08(11) . . ?
O3 V1 O6 78.56(12) . . ?
O1 V1 O6 163.36(12) . . ?
O4 V1 O6 90.81(11) . . ?
O2 V1 O5 77.73(12) . . ?
O3 V1 O5 162.86(11) . . ?
O1 V1 O5 102.15(12) . . ?
O4 V1 O5 90.20(12) . . ?
O6 V1 O5 89.96(12) . . ?
O2 V1 V4 96.33(9) . . ?
O3 V1 V4 39.82(8) . . ?
O1 V1 V4 131.03(10) . . ?
O4 V1 V4 101.40(9) . . ?
O6 V1 V4 38.92(9) . . ?
O5 V1 V4 126.78(8) . . ?
O2 V1 V2 130.34(8) . . ?
O3 V1 V2 96.61(8) . . ?
O1 V1 V2 39.41(8) . . ?
O4 V1 V2 38.68(8) . . ?
O6 V1 V2 127.58(8) . . ?
O5 V1 V2 100.49(8) . . ?
V4 V1 V2 120.74(3) . . ?
O2 V1 V3 39.28(10) . . ?
O3 V1 V3 130.53(9) . . ?
O1 V1 V3 97.09(8) . . ?
O4 V1 V3 126.94(10) . . ?
O6 V1 V3 99.48(8) . . ?
O5 V1 V3 38.53(8) . . ?
V4 V1 V3 118.92(3) . . ?
V2 V1 V3 120.34(3) . . ?
O4 V2 O1 77.78(11) . . ?
O4 V2 N2 85.23(13) . . ?
O1 V2 N2 96.55(13) . . ?
O4 V2 N1 93.86(13) . . ?
O1 V2 N1 169.53(14) . . ?
N2 V2 N1 76.26(15) . . ?
O4 V2 Cl1 95.61(10) . . ?
O1 V2 Cl1 93.48(10) . . ?
N2 V2 Cl1 169.87(11) . . ?
N1 V2 Cl1 93.61(11) . . ?
O4 V2 Cl2 167.07(9) . . ?
O1 V2 Cl2 94.45(9) . . ?
N2 V2 Cl2 85.43(10) . . ?
N1 V2 Cl2 92.58(10) . . ?
Cl1 V2 Cl2 95.16(5) . . ?
O4 V2 V1 39.43(8) . . ?
O1 V2 V1 38.51(8) . . ?
N2 V2 V1 93.85(9) . . ?
N1 V2 V1 133.25(10) . . ?
Cl1 V2 V1 93.16(4) . . ?
Cl2 V2 V1 132.67(4) . . ?
O5 V3 O2 77.21(12) . . ?
O5 V3 N4 84.71(12) . . ?
O2 V3 N4 99.27(13) . . ?
O5 V3 N3 95.13(14) . . ?
O2 V3 N3 171.29(13) . . ?
N4 V3 N3 75.62(14) . . ?
O5 V3 Cl4 164.31(10) . . ?
O2 V3 Cl4 92.87(9) . . ?
N4 V3 Cl4 84.95(10) . . ?
N3 V3 Cl4 93.69(10) . . ?
O5 V3 Cl3 98.16(8) . . ?
O2 V3 Cl3 91.43(8) . . ?
N4 V3 Cl3 169.28(12) . . ?
N3 V3 Cl3 93.80(10) . . ?
Cl4 V3 Cl3 94.17(5) . . ?
O5 V3 V1 39.59(9) . . ?
O2 V3 V1 37.70(8) . . ?
N4 V3 V1 94.53(10) . . ?
N3 V3 V1 134.70(10) . . ?
Cl4 V3 V1 129.97(5) . . ?
Cl3 V3 V1 94.20(4) . . ?
O6 V4 O3 77.69(12) . . ?
O6 V4 N6 85.47(13) . . ?
O3 V4 N6 98.75(12) . . ?
O6 V4 N5 94.33(14) . . ?
O3 V4 N5 170.94(15) . . ?
N6 V4 N5 76.10(13) . . ?
O6 V4 Cl5 98.24(9) . . ?
O3 V4 Cl5 91.84(8) . . ?
N6 V4 Cl5 169.32(10) . . ?
N5 V4 Cl5 93.58(10) . . ?
O6 V4 Cl6 164.89(9) . . ?
O3 V4 Cl6 92.49(10) . . ?
N6 V4 Cl6 84.72(11) . . ?
N5 V4 Cl6 94.42(11) . . ?
Cl5 V4 Cl6 93.47(5) . . ?
O6 V4 V1 39.64(8) . . ?
O3 V4 V1 38.23(9) . . ?
N6 V4 V1 95.65(10) . . ?
N5 V4 V1 133.97(11) . . ?
Cl5 V4 V1 93.54(4) . . ?
Cl6 V4 V1 130.38(4) . . ?
H100 O100 H101 109(3) . . ?
N10 C100 C101 176.1(14) . . ?
C100 C101 H10D 109.5 . . ?
C100 C101 H10E 109.5 . . ?
H10D C101 H10E 109.5 . . ?
C100 C101 H10F 109.5 . . ?
H10D C101 H10F 109.5 . . ?
H10E C101 H10F 109.5 . . ?
N11 C110 C111 125(2) . . ?
C110 C111 H11A 109.5 . . ?
C110 C111 H11B 109.5 . . ?
H11A C111 H11B 109.5 . . ?
C110 C111 H11C 109.5 . . ?
H11A C111 H11C 109.5 . . ?
H11B C111 H11C 109.5 . . ?
N12 C120 C121 177.8(17) . . ?
C120 C121 H12A 109.5 . . ?
C120 C121 H12B 109.5 . . ?
H12A C121 H12B 109.5 . . ?
C120 C121 H12C 109.5 . . ?
H12A C121 H12C 109.5 . . ?
H12B C121 H12C 109.5 . . ?
N12A C220 C221 169(2) . . ?
C220 C221 H22D 109.5 . . ?
C220 C221 H22E 109.5 . . ?
H22D C221 H22E 109.5 . . ?
C220 C221 H22F 109.5 . . ?
H22D C221 H22F 109.5 . . ?
H22E C221 H22F 109.5 . . ?
N13 C130 C131 173.3(11) . . ?
C130 C131 H13A 109.5 . . ?
C130 C131 H13B 109.5 . . ?
H13A C131 H13B 109.5 . . ?
C130 C131 H13C 109.5 . . ?
H13A C131 H13C 109.5 . . ?
H13B C131 H13C 109.5 . . ?
N13A C231 C232 130(2) . . ?
C231 C232 H23D 109.5 . . ?
C231 C232 H23E 109.5 . . ?
H23D C232 H23E 109.5 . . ?
C231 C232 H23F 109.5 . . ?
H23D C232 H23F 109.5 . . ?
H23E C232 H23F 109.5 . . ?

loop_
_geom_bond_atom_site_label_1
_geom_bond_atom_site_label_2
_geom_bond_distance
_geom_bond_site_symmetry_2
_geom_bond_publ_flag
C1 O1 1.427(5) . ?
C1 C4 1.529(6) . ?
C1 H1A 0.9900 . ?
C1 H1B 0.9900 . ?
C2 O2 1.414(5) . ?
C2 C4 1.543(6) . ?
C2 H2A 0.9900 . ?
C2 H2B 0.9900 . ?
C3 O3 1.417(5) . ?
C3 C4 1.548(6) . ?
C3 H3A 0.9900 . ?
C3 H3B 0.9900 . ?
C4 C5 1.533(6) . ?
C5 H5A 0.9800 . ?
C5 H5B 0.9800 . ?
C5 H5C 0.9800 . ?
C6 O4 1.430(5) . ?
C6 C9 1.545(6) . ?
C6 H6A 0.9900 . ?
C6 H6B 0.9900 . ?
C7 O5 1.424(5) . ?
C7 C9 1.545(6) . ?
C7 H7A 0.9900 . ?
C7 H7B 0.9900 . ?
C8 O6 1.425(5) . ?
C8 C9 1.543(6) . ?
C8 H8A 0.9900 . ?
C8 H8B 0.9900 . ?
C9 C10 1.535(6) . ?
C10 H10A 0.9800 . ?
C10 H10B 0.9800 . ?
C10 H10C 0.9800 . ?
C11 N1 1.350(5) . ?
C11 C12 1.361(6) . ?
C11 H11 0.9500 . ?
C12 C13 1.394(7) . ?
C12 H12 0.9500 . ?
C13 C14 1.393(6) . ?
C13 C21 1.535(7) . ?
C14 C15 1.380(6) . ?
C14 H14 0.9500 . ?
C15 N1 1.367(6) . ?
C15 C16 1.477(6) . ?
C16 N2 1.351(6) . ?
C16 C17 1.373(6) . ?
C17 C18 1.393(6) . ?
C17 H17 0.9500 . ?
C18 C19 1.388(6) . ?
C18 C25 1.517(7) . ?
C19 C20 1.383(7) . ?
C19 H19 0.9500 . ?
C20 N2 1.342(5) . ?
C20 H20 0.9500 . ?
C21 C22 1.526(7) . ?
C21 C23 1.531(7) . ?
C21 C24 1.540(7) . ?
C22 H22A 0.9800 . ?
C22 H22B 0.9800 . ?
C22 H22C 0.9800 . ?
C23 H23A 0.9800 . ?
C23 H23B 0.9800 . ?
C23 H23C 0.9800 . ?
C24 H24A 0.9800 . ?
C24 H24B 0.9800 . ?
C24 H24C 0.9800 . ?
C25 C27 1.519(7) . ?
C25 C28 1.524(7) . ?
C25 C26 1.531(7) . ?
C26 H26A 0.9800 . ?
C26 H26B 0.9800 . ?
C26 H26C 0.9800 . ?
C27 H27A 0.9800 . ?
C27 H27B 0.9800 . ?
C27 H27C 0.9800 . ?
C28 H28A 0.9800 . ?
C28 H28B 0.9800 . ?
C28 H28C 0.9800 . ?
C29 N3 1.333(6) . ?
C29 C30 1.389(7) . ?
C29 H29 0.9500 . ?
C30 C31 1.397(6) . ?
C30 H30 0.9500 . ?
C31 C32 1.403(6) . ?
C31 C39 1.512(7) . ?
C32 C33 1.368(7) . ?
C32 H32 0.9500 . ?
C33 N3 1.370(5) . ?
C33 C34 1.490(6) . ?
C34 N4 1.342(6) . ?
C34 C35 1.408(6) . ?
C35 C36 1.397(7) . ?
C35 H35 0.9500 . ?
C36 C37 1.394(7) . ?
C36 C43 1.533(6) . ?
C37 C38 1.373(6) . ?
C37 H37 0.9500 . ?
C38 N4 1.341(6) . ?
C38 H38 0.9500 . ?
C39 C42 1.520(6) . ?
C39 C40 1.531(6) . ?
C39 C41 1.551(7) . ?
C40 H40A 0.9800 . ?
C40 H40B 0.9800 . ?
C40 H40C 0.9800 . ?
C41 H41A 0.9800 . ?
C41 H41B 0.9800 . ?
C41 H41C 0.9800 . ?
C42 H42A 0.9800 . ?
C42 H42B 0.9800 . ?
C42 H42C 0.9800 . ?
C43 C44 1.521(7) . ?
C43 C45 1.533(7) . ?
C43 C46 1.543(7) . ?
C44 H44A 0.9800 . ?
C44 H44B 0.9800 . ?
C44 H44C 0.9800 . ?
C45 H45A 0.9800 . ?
C45 H45B 0.9800 . ?
C45 H45C 0.9800 . ?
C46 H46A 0.9800 . ?
C46 H46B 0.9800 . ?
C46 H46C 0.9800 . ?
C47 N5 1.331(5) . ?
C47 C48 1.389(6) . ?
C47 H47 0.9500 . ?
C48 C49 1.385(6) . ?
C48 H48 0.9500 . ?
C49 C50 1.401(6) . ?
C49 C57 1.528(6) . ?
C50 C51 1.384(6) . ?
C50 H50 0.9500 . ?
C51 N5 1.359(5) . ?
C51 C52 1.492(5) . ?
C52 N6 1.356(5) . ?
C52 C53 1.366(6) . ?
C53 C54 1.404(6) . ?
C53 H53 0.9500 . ?
C54 C55 1.393(6) . ?
C54 C61 1.524(6) . ?
C55 C56 1.374(6) . ?
C55 H55 0.9500 . ?
C56 N6 1.341(5) . ?
C56 H56 0.9500 . ?
C57 C60 1.515(7) . ?
C57 C58 1.543(6) . ?
C57 C59 1.554(7) . ?
C58 H58A 0.9800 . ?
C58 H58B 0.9800 . ?
C58 H58C 0.9800 . ?
C59 H59A 0.9800 . ?
C59 H59B 0.9800 . ?
C59 H59C 0.9800 . ?
C60 H60A 0.9800 . ?
C60 H60B 0.9800 . ?
C60 H60C 0.9800 . ?
C61 C63 1.512(6) . ?
C61 C64 1.518(7) . ?
C61 C62 1.548(7) . ?
C62 H62A 0.9800 . ?
C62 H62B 0.9800 . ?
C62 H62C 0.9800 . ?
C63 H63A 0.9800 . ?
C63 H63B 0.9800 . ?
C63 H63C 0.9800 . ?
C64 H64A 0.9800 . ?
C64 H64B 0.9800 . ?
C64 H64C 0.9800 . ?
Cl1 V2 2.3305(15) . ?
Cl2 V2 2.3435(12) . ?
Cl3 V3 2.3456(12) . ?
Cl4 V3 2.3443(14) . ?
Cl5 V4 2.3416(13) . ?
Cl6 V4 2.3469(15) . ?
N1 V2 2.129(4) . ?
N2 V2 2.117(4) . ?
N3 V3 2.131(4) . ?
N4 V3 2.117(3) . ?
N5 V4 2.137(3) . ?
N6 V4 2.127(3) . ?
O1 V1 1.971(3) . ?
O1 V2 2.010(3) . ?
O2 V1 1.951(3) . ?
O2 V3 2.019(3) . ?
O3 V1 1.955(3) . ?
O3 V4 2.023(3) . ?
O4 V2 1.977(3) . ?
O4 V1 2.009(3) . ?
O5 V3 1.979(3) . ?
O5 V1 2.024(3) . ?
O6 V4 1.981(3) . ?
O6 V1 2.011(3) . ?
V1 V4 3.0903(11) . ?
V1 V2 3.0960(10) . ?
V1 V3 3.1080(11) . ?
O100 H100 1.044(15) . ?
O100 H101 1.006(15) . ?
N10 C100 1.120(10) . ?
C100 C101 1.576(11) . ?
C101 H10D 0.9800 . ?
C101 H10E 0.9800 . ?
C101 H10F 0.9800 . ?
N11 C110 1.257(17) . ?
C110 C111 1.577(11) . ?
C111 H11A 0.9800 . ?
C111 H11B 0.9800 . ?
C111 H11C 0.9800 . ?
N12 C120 1.159(14) . ?
C120 C121 1.633(14) . ?
C121 H12A 0.9800 . ?
C121 H12B 0.9800 . ?
C121 H12C 0.9800 . ?
N12A C220 1.217(15) . ?
C220 C221 1.630(14) . ?
C221 H22D 0.9800 . ?
C221 H22E 0.9800 . ?
C221 H22F 0.9800 . ?
N13 C130 1.147(12) . ?
C130 C131 1.587(11) . ?
C131 H13A 0.9800 . ?
C131 H13B 0.9800 . ?
C131 H13C 0.9800 . ?
N13A C231 1.180(17) . ?
C231 C232 1.644(15) . ?
C232 H23D 0.9800 . ?
C232 H23E 0.9800 . ?
C232 H23F 0.9800 . ?

loop_
_geom_torsion_atom_site_label_1
_geom_torsion_atom_site_label_2
_geom_torsion_atom_site_label_3
_geom_torsion_atom_site_label_4
_geom_torsion
_geom_torsion_site_symmetry_1
_geom_torsion_site_symmetry_2
_geom_torsion_site_symmetry_3
_geom_torsion_site_symmetry_4
_geom_torsion_publ_flag
O1 C1 C4 C5 -176.2(4) . . . . ?
O1 C1 C4 C2 65.9(5) . . . . ?
O1 C1 C4 C3 -59.3(5) . . . . ?
O2 C2 C4 C1 -59.4(5) . . . . ?
O2 C2 C4 C5 -177.0(3) . . . . ?
O2 C2 C4 C3 65.7(5) . . . . ?
O3 C3 C4 C1 67.6(5) . . . . ?
O3 C3 C4 C5 -175.5(3) . . . . ?
O3 C3 C4 C2 -57.7(5) . . . . ?
O6 C8 C9 C10 -176.3(3) . . . . ?
O6 C8 C9 C6 -59.4(5) . . . . ?
O6 C8 C9 C7 67.2(5) . . . . ?
O4 C6 C9 C10 -174.4(4) . . . . ?
O4 C6 C9 C8 68.1(5) . . . . ?
O4 C6 C9 C7 -58.2(5) . . . . ?
O5 C7 C9 C10 -175.7(3) . . . . ?
O5 C7 C9 C8 -58.5(5) . . . . ?
O5 C7 C9 C6 67.9(5) . . . . ?
N1 C11 C12 C13 -0.3(7) . . . . ?
C11 C12 C13 C14 -0.3(7) . . . . ?
C11 C12 C13 C21 -178.6(4) . . . . ?
C12 C13 C14 C15 1.6(7) . . . . ?
C21 C13 C14 C15 180.0(4) . . . . ?
C13 C14 C15 N1 -2.4(7) . . . . ?
C13 C14 C15 C16 178.3(4) . . . . ?
N1 C15 C16 N2 -9.2(5) . . . . ?
C14 C15 C16 N2 170.1(4) . . . . ?
N1 C15 C16 C17 168.9(4) . . . . ?
C14 C15 C16 C17 -11.8(7) . . . . ?
N2 C16 C17 C18 -1.6(7) . . . . ?
C15 C16 C17 C18 -179.5(4) . . . . ?
C16 C17 C18 C19 -4.2(6) . . . . ?
C16 C17 C18 C25 175.6(4) . . . . ?
C17 C18 C19 C20 5.6(6) . . . . ?
C25 C18 C19 C20 -174.2(4) . . . . ?
C18 C19 C20 N2 -1.2(6) . . . . ?
C14 C13 C21 C22 171.3(4) . . . . ?
C12 C13 C21 C22 -10.4(7) . . . . ?
C14 C13 C21 C23 50.7(6) . . . . ?
C12 C13 C21 C23 -131.0(5) . . . . ?
C14 C13 C21 C24 -69.0(6) . . . . ?
C12 C13 C21 C24 109.3(5) . . . . ?
C19 C18 C25 C27 -70.5(5) . . . . ?
C17 C18 C25 C27 109.7(5) . . . . ?
C19 C18 C25 C28 49.3(6) . . . . ?
C17 C18 C25 C28 -130.5(5) . . . . ?
C19 C18 C25 C26 168.9(4) . . . . ?
C17 C18 C25 C26 -10.9(6) . . . . ?
N3 C29 C30 C31 2.2(7) . . . . ?
C29 C30 C31 C32 -1.7(7) . . . . ?
C29 C30 C31 C39 -179.5(4) . . . . ?
C30 C31 C32 C33 0.5(7) . . . . ?
C39 C31 C32 C33 178.5(4) . . . . ?
C31 C32 C33 N3 0.3(7) . . . . ?
C31 C32 C33 C34 -176.9(4) . . . . ?
C32 C33 C34 N4 171.7(4) . . . . ?
N3 C33 C34 N4 -5.8(5) . . . . ?
C32 C33 C34 C35 -8.8(7) . . . . ?
N3 C33 C34 C35 173.7(4) . . . . ?
N4 C34 C35 C36 -1.7(7) . . . . ?
C33 C34 C35 C36 178.8(4) . . . . ?
C34 C35 C36 C37 -2.5(7) . . . . ?
C34 C35 C36 C43 178.9(4) . . . . ?
C35 C36 C37 C38 3.7(6) . . . . ?
C43 C36 C37 C38 -177.7(4) . . . . ?
C36 C37 C38 N4 -0.8(7) . . . . ?
C30 C31 C39 C42 115.3(5) . . . . ?
C32 C31 C39 C42 -62.4(6) . . . . ?
C30 C31 C39 C40 -4.9(7) . . . . ?
C32 C31 C39 C40 177.3(4) . . . . ?
C30 C31 C39 C41 -124.1(5) . . . . ?
C32 C31 C39 C41 58.2(6) . . . . ?
C37 C36 C43 C44 145.3(5) . . . . ?
C35 C36 C43 C44 -36.3(6) . . . . ?
C37 C36 C43 C45 -93.9(5) . . . . ?
C35 C36 C43 C45 84.6(6) . . . . ?
C37 C36 C43 C46 25.4(7) . . . . ?
C35 C36 C43 C46 -156.2(5) . . . . ?
N5 C47 C48 C49 0.6(8) . . . . ?
C47 C48 C49 C50 -0.6(7) . . . . ?
C47 C48 C49 C57 -179.0(5) . . . . ?
C48 C49 C50 C51 0.0(7) . . . . ?
C57 C49 C50 C51 178.4(5) . . . . ?
C49 C50 C51 N5 0.7(8) . . . . ?
C49 C50 C51 C52 -179.1(5) . . . . ?
N5 C51 C52 N6 -2.2(6) . . . . ?
C50 C51 C52 N6 177.6(5) . . . . ?
N5 C51 C52 C53 178.1(5) . . . . ?
C50 C51 C52 C53 -2.1(8) . . . . ?
N6 C52 C53 C54 0.2(8) . . . . ?
C51 C52 C53 C54 179.9(5) . . . . ?
C52 C53 C54 C55 -2.2(7) . . . . ?
C52 C53 C54 C61 175.6(5) . . . . ?
C53 C54 C55 C56 2.3(7) . . . . ?
C61 C54 C55 C56 -175.5(5) . . . . ?
C54 C55 C56 N6 -0.4(7) . . . . ?
C48 C49 C57 C60 -133.8(5) . . . . ?
C50 C49 C57 C60 48.0(6) . . . . ?
C48 C49 C57 C58 -12.0(7) . . . . ?
C50 C49 C57 C58 169.8(5) . . . . ?
C48 C49 C57 C59 105.5(5) . . . . ?
C50 C49 C57 C59 -72.8(6) . . . . ?
C55 C54 C61 C63 -2.4(7) . . . . ?
C53 C54 C61 C63 179.9(5) . . . . ?
C55 C54 C61 C64 120.5(5) . . . . ?
C53 C54 C61 C64 -57.2(6) . . . . ?
C55 C54 C61 C62 -122.0(5) . . . . ?
C53 C54 C61 C62 60.3(6) . . . . ?
C12 C11 N1 C15 -0.4(6) . . . . ?
C12 C11 N1 V2 177.5(3) . . . . ?
C14 C15 N1 C11 1.8(6) . . . . ?
C16 C15 N1 C11 -178.9(4) . . . . ?
C14 C15 N1 V2 -176.3(3) . . . . ?
C16 C15 N1 V2 3.0(5) . . . . ?
C19 C20 N2 C16 -4.7(6) . . . . ?
C19 C20 N2 V2 167.9(3) . . . . ?
C17 C16 N2 C20 6.1(6) . . . . ?
C15 C16 N2 C20 -175.8(3) . . . . ?
C17 C16 N2 V2 -167.0(3) . . . . ?
C15 C16 N2 V2 11.1(5) . . . . ?
C30 C29 N3 C33 -1.3(7) . . . . ?
C30 C29 N3 V3 178.4(3) . . . . ?
C32 C33 N3 C29 0.1(6) . . . . ?
C34 C33 N3 C29 177.6(4) . . . . ?
C32 C33 N3 V3 -179.7(3) . . . . ?
C34 C33 N3 V3 -2.2(5) . . . . ?
C37 C38 N4 C34 -3.5(6) . . . . ?
C37 C38 N4 V3 169.0(3) . . . . ?
C35 C34 N4 C38 4.7(6) . . . . ?
C33 C34 N4 C38 -175.8(4) . . . . ?
C35 C34 N4 V3 -168.3(3) . . . . ?
C33 C34 N4 V3 11.2(5) . . . . ?
C48 C47 N5 C51 0.1(7) . . . . ?
C48 C47 N5 V4 -177.9(4) . . . . ?
C50 C51 N5 C47 -0.7(7) . . . . ?
C52 C51 N5 C47 179.1(4) . . . . ?
C50 C51 N5 V4 177.5(4) . . . . ?
C52 C51 N5 V4 -2.7(5) . . . . ?
C55 C56 N6 C52 -1.7(7) . . . . ?
C55 C56 N6 V4 174.0(4) . . . . ?
C53 C52 N6 C56 1.8(7) . . . . ?
C51 C52 N6 C56 -177.9(4) . . . . ?
C53 C52 N6 V4 -174.2(4) . . . . ?
C51 C52 N6 V4 6.1(5) . . . . ?
C4 C1 O1 V1 -5.7(5) . . . . ?
C4 C1 O1 V2 131.4(3) . . . . ?
C4 C2 O2 V1 -6.0(4) . . . . ?
C4 C2 O2 V3 132.8(3) . . . . ?
C4 C3 O3 V1 -6.8(4) . . . . ?
C4 C3 O3 V4 130.0(3) . . . . ?
C9 C6 O4 V2 139.3(3) . . . . ?
C9 C6 O4 V1 -8.2(5) . . . . ?
C9 C7 O5 V3 137.9(3) . . . . ?
C9 C7 O5 V1 -7.5(4) . . . . ?
C9 C8 O6 V4 139.0(3) . . . . ?
C9 C8 O6 V1 -6.4(4) . . . . ?
C2 O2 V1 O3 -42.6(3) . . . . ?
V3 O2 V1 O3 168.99(12) . . . . ?
C2 O2 V1 O1 49.3(3) . . . . ?
V3 O2 V1 O1 -99.11(13) . . . . ?
C2 O2 V1 O4 103.1(5) . . . . ?
V3 O2 V1 O4 -45.3(4) . . . . ?
C2 O2 V1 O6 -121.4(3) . . . . ?
V3 O2 V1 O6 90.24(14) . . . . ?
C2 O2 V1 O5 151.3(3) . . . . ?
V3 O2 V1 O5 2.95(11) . . . . ?
C2 O2 V1 V4 -82.3(3) . . . . ?
V3 O2 V1 V4 129.27(9) . . . . ?
C2 O2 V1 V2 57.9(3) . . . . ?
V3 O2 V1 V2 -90.48(13) . . . . ?
C2 O2 V1 V3 148.4(3) . . . . ?
C3 O3 V1 O2 49.9(3) . . . . ?
V4 O3 V1 O2 -97.33(12) . . . . ?
C3 O3 V1 O1 -41.9(3) . . . . ?
V4 O3 V1 O1 170.88(12) . . . . ?
C3 O3 V1 O4 -119.9(3) . . . . ?
V4 O3 V1 O4 92.85(12) . . . . ?
C3 O3 V1 O6 151.8(3) . . . . ?
V4 O3 V1 O6 4.57(12) . . . . ?
C3 O3 V1 O5 103.0(5) . . . . ?
V4 O3 V1 O5 -44.2(5) . . . . ?
C3 O3 V1 V4 147.2(3) . . . . ?
C3 O3 V1 V2 -81.1(3) . . . . ?
V4 O3 V1 V2 131.65(9) . . . . ?
C3 O3 V1 V3 59.1(3) . . . . ?
V4 O3 V1 V3 -88.18(13) . . . . ?
C1 O1 V1 O2 -42.9(3) . . . . ?
V2 O1 V1 O2 169.61(14) . . . . ?
C1 O1 V1 O3 49.3(3) . . . . ?
V2 O1 V1 O3 -98.20(14) . . . . ?
C1 O1 V1 O4 151.7(3) . . . . ?
V2 O1 V1 O4 4.22(13) . . . . ?
C1 O1 V1 O6 103.4(5) . . . . ?
V2 O1 V1 O6 -44.1(5) . . . . ?
C1 O1 V1 O5 -120.7(3) . . . . ?
V2 O1 V1 O5 91.79(14) . . . . ?
C1 O1 V1 V4 57.0(3) . . . . ?
V2 O1 V1 V4 -90.47(15) . . . . ?
C1 O1 V1 V2 147.5(3) . . . . ?
C1 O1 V1 V3 -81.9(3) . . . . ?
V2 O1 V1 V3 130.57(11) . . . . ?
C6 O4 V1 O2 96.8(5) . . . . ?
V2 O4 V1 O2 -59.8(4) . . . . ?
C6 O4 V1 O3 -118.4(3) . . . . ?
V2 O4 V1 O3 84.91(14) . . . . ?
C6 O4 V1 O1 152.4(3) . . . . ?
V2 O4 V1 O1 -4.29(13) . . . . ?
C6 O4 V1 O6 -40.0(3) . . . . ?
V2 O4 V1 O6 163.36(14) . . . . ?
C6 O4 V1 O5 50.0(3) . . . . ?
V2 O4 V1 O5 -106.67(13) . . . . ?
C6 O4 V1 V4 -77.7(3) . . . . ?
V2 O4 V1 V4 125.64(10) . . . . ?
C6 O4 V1 V2 156.7(4) . . . . ?
C6 O4 V1 V3 62.6(3) . . . . ?
V2 O4 V1 V3 -94.12(13) . . . . ?
C8 O6 V1 O2 -119.5(3) . . . . ?
V4 O6 V1 O2 85.08(14) . . . . ?
C8 O6 V1 O3 150.8(3) . . . . ?
V4 O6 V1 O3 -4.66(12) . . . . ?
C8 O6 V1 O1 95.1(5) . . . . ?
V4 O6 V1 O1 -60.4(5) . . . . ?
C8 O6 V1 O4 48.2(3) . . . . ?
V4 O6 V1 O4 -107.28(13) . . . . ?
C8 O6 V1 O5 -42.0(3) . . . . ?
V4 O6 V1 O5 162.52(13) . . . . ?
C8 O6 V1 V4 155.4(3) . . . . ?
C8 O6 V1 V2 61.2(3) . . . . ?
V4 O6 V1 V2 -94.23(13) . . . . ?
C8 O6 V1 V3 -79.6(3) . . . . ?
V4 O6 V1 V3 125.01(9) . . . . ?
C7 O5 V1 O2 152.3(3) . . . . ?
V3 O5 V1 O2 -2.99(11) . . . . ?
C7 O5 V1 O3 97.5(5) . . . . ?
V3 O5 V1 O3 -57.8(4) . . . . ?
C7 O5 V1 O1 -118.6(3) . . . . ?
V3 O5 V1 O1 86.12(13) . . . . ?
C7 O5 V1 O4 -40.9(3) . . . . ?
V3 O5 V1 O4 163.82(12) . . . . ?
C7 O5 V1 O6 49.9(3) . . . . ?
V3 O5 V1 O6 -105.37(12) . . . . ?
C7 O5 V1 V4 63.6(3) . . . . ?
V3 O5 V1 V4 -91.75(12) . . . . ?
C7 O5 V1 V2 -78.4(3) . . . . ?
V3 O5 V1 V2 126.31(9) . . . . ?
C7 O5 V1 V3 155.3(3) . . . . ?
C6 O4 V2 O1 -146.9(4) . . . . ?
V1 O4 V2 O1 4.21(13) . . . . ?
C6 O4 V2 N2 -49.1(4) . . . . ?
V1 O4 V2 N2 101.98(15) . . . . ?
C6 O4 V2 N1 26.7(4) . . . . ?
V1 O4 V2 N1 177.82(15) . . . . ?
C6 O4 V2 Cl1 120.7(3) . . . . ?
V1 O4 V2 Cl1 -88.16(12) . . . . ?
C6 O4 V2 Cl2 -93.0(5) . . . . ?
V1 O4 V2 Cl2 58.1(5) . . . . ?
C6 O4 V2 V1 -151.1(4) . . . . ?
C1 O1 V2 O4 -146.1(3) . . . . ?
V1 O1 V2 O4 -4.29(14) . . . . ?
C1 O1 V2 N2 130.2(3) . . . . ?
V1 O1 V2 N2 -87.95(15) . . . . ?
C1 O1 V2 N1 176.3(7) . . . . ?
V1 O1 V2 N1 -41.9(8) . . . . ?
C1 O1 V2 Cl1 -51.1(3) . . . . ?
V1 O1 V2 Cl1 90.70(12) . . . . ?
C1 O1 V2 Cl2 44.3(3) . . . . ?
V1 O1 V2 Cl2 -173.84(11) . . . . ?
C1 O1 V2 V1 -141.8(4) . . . . ?
C20 N2 V2 O4 -84.8(3) . . . . ?
C16 N2 V2 O4 87.8(3) . . . . ?
C20 N2 V2 O1 -7.8(3) . . . . ?
C16 N2 V2 O1 164.9(3) . . . . ?
C20 N2 V2 N1 180.0(3) . . . . ?
C16 N2 V2 N1 -7.3(3) . . . . ?
C20 N2 V2 Cl1 180.0(4) . . . . ?
C16 N2 V2 Cl1 -7.3(8) . . . . ?
C20 N2 V2 Cl2 86.2(3) . . . . ?
C16 N2 V2 Cl2 -101.1(3) . . . . ?
C20 N2 V2 V1 -46.3(3) . . . . ?
C16 N2 V2 V1 126.4(3) . . . . ?
C11 N1 V2 O4 100.0(4) . . . . ?
C15 N1 V2 O4 -82.1(3) . . . . ?
C11 N1 V2 O1 136.7(7) . . . . ?
C15 N1 V2 O1 -45.4(9) . . . . ?
C11 N1 V2 N2 -175.9(4) . . . . ?
C15 N1 V2 N2 2.0(3) . . . . ?
C11 N1 V2 Cl1 4.1(3) . . . . ?
C15 N1 V2 Cl1 -178.0(3) . . . . ?
C11 N1 V2 Cl2 -91.2(3) . . . . ?
C15 N1 V2 Cl2 86.7(3) . . . . ?
C11 N1 V2 V1 101.9(3) . . . . ?
C15 N1 V2 V1 -80.2(3) . . . . ?
O2 V1 V2 O4 159.7(2) . . . . ?
O3 V1 V2 O4 -101.80(17) . . . . ?
O1 V1 V2 O4 173.4(2) . . . . ?
O6 V1 V2 O4 -21.17(18) . . . . ?
O5 V1 V2 O4 76.97(16) . . . . ?
V4 V1 V2 O4 -67.97(14) . . . . ?
V3 V1 V2 O4 112.53(15) . . . . ?
O2 V1 V2 O1 -13.68(19) . . . . ?
O3 V1 V2 O1 84.81(17) . . . . ?
O4 V1 V2 O1 -173.4(2) . . . . ?
O6 V1 V2 O1 165.44(19) . . . . ?
O5 V1 V2 O1 -96.42(17) . . . . ?
V4 V1 V2 O1 118.64(15) . . . . ?
V3 V1 V2 O1 -60.86(15) . . . . ?
O2 V1 V2 N2 82.01(16) . . . . ?
O3 V1 V2 N2 -179.50(13) . . . . ?
O1 V1 V2 N2 95.69(17) . . . . ?
O4 V1 V2 N2 -77.70(17) . . . . ?
O6 V1 V2 N2 -98.87(16) . . . . ?
O5 V1 V2 N2 -0.73(13) . . . . ?
V4 V1 V2 N2 -145.67(10) . . . . ?
V3 V1 V2 N2 34.84(11) . . . . ?
O2 V1 V2 N1 156.7(2) . . . . ?
O3 V1 V2 N1 -104.79(18) . . . . ?
O1 V1 V2 N1 170.4(2) . . . . ?
O4 V1 V2 N1 -3.0(2) . . . . ?
O6 V1 V2 N1 -24.2(2) . . . . ?
O5 V1 V2 N1 73.99(18) . . . . ?
V4 V1 V2 N1 -70.95(16) . . . . ?
V3 V1 V2 N1 109.55(16) . . . . ?
O2 V1 V2 Cl1 -105.30(13) . . . . ?
O3 V1 V2 Cl1 -6.82(9) . . . . ?
O1 V1 V2 Cl1 -91.63(15) . . . . ?
O4 V1 V2 Cl1 94.98(15) . . . . ?
O6 V1 V2 Cl1 73.81(13) . . . . ?
O5 V1 V2 Cl1 171.95(9) . . . . ?
V4 V1 V2 Cl1 27.02(5) . . . . ?
V3 V1 V2 Cl1 -152.48(4) . . . . ?
O2 V1 V2 Cl2 -5.31(15) . . . . ?
O3 V1 V2 Cl2 93.17(10) . . . . ?
O1 V1 V2 Cl2 8.36(15) . . . . ?
O4 V1 V2 Cl2 -165.03(16) . . . . ?
O6 V1 V2 Cl2 173.80(13) . . . . ?
O5 V1 V2 Cl2 -88.06(10) . . . . ?
V4 V1 V2 Cl2 127.01(6) . . . . ?
V3 V1 V2 Cl2 -52.49(8) . . . . ?
C7 O5 V3 O2 -146.1(4) . . . . ?
V1 O5 V3 O2 2.90(11) . . . . ?
C7 O5 V3 N4 -45.4(4) . . . . ?
V1 O5 V3 N4 103.67(15) . . . . ?
C7 O5 V3 N3 29.7(4) . . . . ?
V1 O5 V3 N3 178.68(12) . . . . ?
C7 O5 V3 Cl4 -94.3(5) . . . . ?
V1 O5 V3 Cl4 54.7(4) . . . . ?
C7 O5 V3 Cl3 124.2(3) . . . . ?
V1 O5 V3 Cl3 -86.72(10) . . . . ?
C7 O5 V3 V1 -149.0(4) . . . . ?
C2 O2 V3 O5 -146.2(3) . . . . ?
V1 O2 V3 O5 -3.02(11) . . . . ?
C2 O2 V3 N4 131.5(3) . . . . ?
V1 O2 V3 N4 -85.38(14) . . . . ?
C2 O2 V3 N3 -175.1(7) . . . . ?
V1 O2 V3 N3 -31.9(9) . . . . ?
C2 O2 V3 Cl4 46.1(3) . . . . ?
V1 O2 V3 Cl4 -170.73(10) . . . . ?
C2 O2 V3 Cl3 -48.1(3) . . . . ?
V1 O2 V3 Cl3 95.02(10) . . . . ?
C2 O2 V3 V1 -143.1(4) . . . . ?
C38 N4 V3 O5 -85.2(3) . . . . ?
C34 N4 V3 O5 87.4(3) . . . . ?
C38 N4 V3 O2 -9.1(4) . . . . ?
C34 N4 V3 O2 163.5(3) . . . . ?
C38 N4 V3 N3 178.1(4) . . . . ?
C34 N4 V3 N3 -9.3(3) . . . . ?
C38 N4 V3 Cl4 83.0(3) . . . . ?
C34 N4 V3 Cl4 -104.4(3) . . . . ?
C38 N4 V3 Cl3 168.7(4) . . . . ?
C34 N4 V3 Cl3 -18.7(8) . . . . ?
C38 N4 V3 V1 -46.8(3) . . . . ?
C34 N4 V3 V1 125.8(3) . . . . ?
C29 N3 V3 O5 103.0(4) . . . . ?
C33 N3 V3 O5 -77.3(3) . . . . ?
C29 N3 V3 O2 131.3(7) . . . . ?
C33 N3 V3 O2 -49.0(9) . . . . ?
C29 N3 V3 N4 -173.8(4) . . . . ?
C33 N3 V3 N4 5.9(3) . . . . ?
C29 N3 V3 Cl4 -90.0(4) . . . . ?
C33 N3 V3 Cl4 89.7(3) . . . . ?
C29 N3 V3 Cl3 4.5(4) . . . . ?
C33 N3 V3 Cl3 -175.8(3) . . . . ?
C29 N3 V3 V1 104.2(4) . . . . ?
C33 N3 V3 V1 -76.1(3) . . . . ?
O2 V1 V3 O5 175.38(17) . . . . ?
O3 V1 V3 O5 160.84(16) . . . . ?
O1 V1 V3 O5 -100.62(15) . . . . ?
O4 V1 V3 O5 -20.41(15) . . . . ?
O6 V1 V3 O5 77.84(15) . . . . ?
V4 V1 V3 O5 113.84(12) . . . . ?
V2 V1 V3 O5 -66.65(12) . . . . ?
O3 V1 V3 O2 -14.54(16) . . . . ?
O1 V1 V3 O2 84.01(15) . . . . ?
O4 V1 V3 O2 164.21(16) . . . . ?
O6 V1 V3 O2 -97.54(15) . . . . ?
O5 V1 V3 O2 -175.38(17) . . . . ?
V4 V1 V3 O2 -61.53(12) . . . . ?
V2 V1 V3 O2 117.97(13) . . . . ?
O2 V1 V3 N4 99.32(16) . . . . ?
O3 V1 V3 N4 84.78(15) . . . . ?
O1 V1 V3 N4 -176.68(15) . . . . ?
O4 V1 V3 N4 -96.47(15) . . . . ?
O6 V1 V3 N4 1.78(15) . . . . ?
O5 V1 V3 N4 -76.06(16) . . . . ?
V4 V1 V3 N4 37.78(12) . . . . ?
V2 V1 V3 N4 -142.71(11) . . . . ?
O2 V1 V3 N3 173.53(18) . . . . ?
O3 V1 V3 N3 158.99(16) . . . . ?
O1 V1 V3 N3 -102.46(16) . . . . ?
O4 V1 V3 N3 -22.26(17) . . . . ?
O6 V1 V3 N3 75.99(16) . . . . ?
O5 V1 V3 N3 -1.85(17) . . . . ?
V4 V1 V3 N3 112.00(13) . . . . ?
V2 V1 V3 N3 -68.50(13) . . . . ?
O2 V1 V3 Cl4 12.12(13) . . . . ?
O3 V1 V3 Cl4 -2.42(12) . . . . ?
O1 V1 V3 Cl4 96.13(11) . . . . ?
O4 V1 V3 Cl4 176.33(10) . . . . ?
O6 V1 V3 Cl4 -85.42(11) . . . . ?
O5 V1 V3 Cl4 -163.26(13) . . . . ?
V4 V1 V3 Cl4 -49.42(6) . . . . ?
V2 V1 V3 Cl4 130.09(5) . . . . ?
O2 V1 V3 Cl3 -86.90(13) . . . . ?
O3 V1 V3 Cl3 -101.44(11) . . . . ?
O1 V1 V3 Cl3 -2.90(10) . . . . ?
O4 V1 V3 Cl3 77.31(11) . . . . ?
O6 V1 V3 Cl3 175.56(10) . . . . ?
O5 V1 V3 Cl3 97.72(12) . . . . ?
V4 V1 V3 Cl3 -148.44(5) . . . . ?
V2 V1 V3 Cl3 31.07(5) . . . . ?
C8 O6 V4 O3 -144.7(3) . . . . ?
V1 O6 V4 O3 4.52(11) . . . . ?
C8 O6 V4 N6 -44.7(3) . . . . ?
V1 O6 V4 N6 104.51(13) . . . . ?
C8 O6 V4 N5 31.0(3) . . . . ?
V1 O6 V4 N5 -179.83(13) . . . . ?
C8 O6 V4 Cl5 125.2(3) . . . . ?
V1 O6 V4 Cl5 -85.57(10) . . . . ?
C8 O6 V4 Cl6 -94.3(5) . . . . ?
V1 O6 V4 Cl6 54.9(4) . . . . ?
C8 O6 V4 V1 -149.2(4) . . . . ?
C3 O3 V4 O6 -146.3(3) . . . . ?
V1 O3 V4 O6 -4.66(12) . . . . ?
C3 O3 V4 N6 130.3(3) . . . . ?
V1 O3 V4 N6 -88.03(15) . . . . ?
C3 O3 V4 N5 -175.0(7) . . . . ?
V1 O3 V4 N5 -33.4(8) . . . . ?
C3 O3 V4 Cl5 -48.3(3) . . . . ?
V1 O3 V4 Cl5 93.38(11) . . . . ?
C3 O3 V4 Cl6 45.3(3) . . . . ?
V1 O3 V4 Cl6 -173.07(10) . . . . ?
C3 O3 V4 V1 -141.7(4) . . . . ?
C56 N6 V4 O6 -85.9(4) . . . . ?
C52 N6 V4 O6 89.9(3) . . . . ?
C56 N6 V4 O3 -9.1(4) . . . . ?
C52 N6 V4 O3 166.7(3) . . . . ?
C56 N6 V4 N5 178.5(4) . . . . ?
C52 N6 V4 N5 -5.7(3) . . . . ?
C56 N6 V4 Cl5 163.3(5) . . . . ?
C52 N6 V4 Cl5 -20.9(9) . . . . ?
C56 N6 V4 Cl6 82.6(4) . . . . ?
C52 N6 V4 Cl6 -101.6(3) . . . . ?
C56 N6 V4 V1 -47.5(4) . . . . ?
C52 N6 V4 V1 128.3(3) . . . . ?
C47 N5 V4 O6 98.2(4) . . . . ?
C51 N5 V4 O6 -79.8(3) . . . . ?
C47 N5 V4 O3 126.3(8) . . . . ?
C51 N5 V4 O3 -51.7(10) . . . . ?
C47 N5 V4 N6 -177.5(4) . . . . ?
C51 N5 V4 N6 4.4(3) . . . . ?
C47 N5 V4 Cl5 -0.3(4) . . . . ?
C51 N5 V4 Cl5 -178.4(3) . . . . ?
C47 N5 V4 Cl6 -94.1(4) . . . . ?
C51 N5 V4 Cl6 87.9(3) . . . . ?
C47 N5 V4 V1 98.1(4) . . . . ?
C51 N5 V4 V1 -80.0(3) . . . . ?
O2 V1 V4 O6 -101.42(15) . . . . ?
O3 V1 V4 O6 172.86(18) . . . . ?
O1 V1 V4 O6 160.74(17) . . . . ?
O4 V1 V4 O6 76.90(15) . . . . ?
O5 V1 V4 O6 -22.02(16) . . . . ?
V2 V1 V4 O6 113.13(13) . . . . ?
V3 V1 V4 O6 -67.37(13) . . . . ?
O2 V1 V4 O3 85.73(15) . . . . ?
O1 V1 V4 O3 -12.12(17) . . . . ?
O4 V1 V4 O3 -95.95(15) . . . . ?
O6 V1 V4 O3 -172.86(18) . . . . ?
O5 V1 V4 O3 165.12(17) . . . . ?
V2 V1 V4 O3 -59.73(13) . . . . ?
V3 V1 V4 O3 119.78(13) . . . . ?
O2 V1 V4 N6 -177.30(13) . . . . ?
O3 V1 V4 N6 96.97(16) . . . . ?
O1 V1 V4 N6 84.85(15) . . . . ?
O4 V1 V4 N6 1.02(13) . . . . ?
O6 V1 V4 N6 -75.88(16) . . . . ?
O5 V1 V4 N6 -97.91(14) . . . . ?
V2 V1 V4 N6 37.24(11) . . . . ?
V3 V1 V4 N6 -143.25(10) . . . . ?
O2 V1 V4 N5 -101.18(16) . . . . ?
O3 V1 V4 N5 173.09(18) . . . . ?
O1 V1 V4 N5 160.97(16) . . . . ?
O4 V1 V4 N5 77.14(16) . . . . ?
O6 V1 V4 N5 0.24(17) . . . . ?
O5 V1 V4 N5 -21.79(17) . . . . ?
V2 V1 V4 N5 113.36(13) . . . . ?
V3 V1 V4 N5 -67.13(13) . . . . ?
O2 V1 V4 Cl5 -2.76(10) . . . . ?
O3 V1 V4 Cl5 -88.48(13) . . . . ?
O1 V1 V4 Cl5 -100.60(12) . . . . ?
O4 V1 V4 Cl5 175.57(9) . . . . ?
O6 V1 V4 Cl5 98.66(13) . . . . ?
O5 V1 V4 Cl5 76.64(11) . . . . ?
V2 V1 V4 Cl5 -148.21(4) . . . . ?
V3 V1 V4 Cl5 31.30(5) . . . . ?
O2 V1 V4 Cl6 94.84(10) . . . . ?
O3 V1 V4 Cl6 9.11(13) . . . . ?
O1 V1 V4 Cl6 -3.01(13) . . . . ?
O4 V1 V4 Cl6 -86.84(10) . . . . ?
O6 V1 V4 Cl6 -163.75(14) . . . . ?
O5 V1 V4 Cl6 174.23(11) . . . . ?
V2 V1 V4 Cl6 -50.62(7) . . . . ?
V3 V1 V4 Cl6 128.89(6) . . . . ?
